data_4078801
loop_
_publ_author_name
'Oishi, Masataka'
'Kino, Masashi'
'Saso, Masayuki'
'Oshima, Masato'
'Suzuki, Hiroharu'

_publ_section_title
;
 Early--Late Heterobimetallic Complexes with a Ta--Ir Multiple Bond:
 Bimetallic Oxidative Additions of C--H, N--H, and O--H Bonds
;
_journal_issue 13
_journal_name_full Organometallics
_journal_page_first 4658
_journal_paper_doi 10.1021/om300429u
_journal_volume 31
_journal_year 2012
_chemical_formula_sum 'C48 H88 Ir2 O2 Si2 Ta2'
_chemical_formula_weight 1499.66
_chemical_name_systematic
; 
 ? 
;
_space_group_IT_number 33
_symmetry_cell_setting orthorhombic
_symmetry_space_group_name_Hall 'P 2c -2n'
_symmetry_space_group_name_H-M 'P n a 21'
_atom_sites_solution_hydrogens geom
_atom_sites_solution_primary direct
_atom_sites_solution_secondary difmap
_audit_creation_method SHELXL-97
_cell_angle_alpha 90.00
_cell_angle_beta 90.00
_cell_angle_gamma 90.00
_cell_formula_units_Z 4
_cell_length_a 17.8730(7)
_cell_length_b 11.1005(5)
_cell_length_c 27.0007(9)
_cell_measurement_reflns_used 45521
_cell_measurement_temperature 123(2)
_cell_measurement_theta_max 27.48
_cell_measurement_theta_min 3.02
_cell_volume 5356.9(4)
_computing_cell_refinement 'PROCESS-AUTO (T.Higashi, 1998)'
_computing_data_collection 'PROCESS-AUTO (T.Higashi, 1998)'
_computing_data_reduction 'PROCESS-AUTO (T.Higashi, 1998)'
_computing_molecular_graphics 'ORTEX (P.McArdle, 1995)'
_computing_publication_material SHELXL-97
_computing_structure_refinement 'SHELXL-97 (Sheldrick, 1997)'
_computing_structure_solution 'SHELXS-97 (Sheldrick, 1990)'
_diffrn_ambient_temperature 123(2)
_diffrn_detector_area_resol_mean 100
_diffrn_measured_fraction_theta_full 0.997
_diffrn_measured_fraction_theta_max 0.997
_diffrn_measurement_device_type 'Rigaku R-AXIS RAPID Imaging Plate'
_diffrn_measurement_method 'oscillation photograph'
_diffrn_radiation_monochromator graphite
_diffrn_radiation_source 'Rigaku Rotating Anode ultraX18'
_diffrn_radiation_type MoK\a
_diffrn_radiation_wavelength 0.71069
_diffrn_reflns_av_R_equivalents 0.0901
_diffrn_reflns_av_sigmaI/netI 0.0947
_diffrn_reflns_limit_h_max 22
_diffrn_reflns_limit_h_min -23
_diffrn_reflns_limit_k_max 14
_diffrn_reflns_limit_k_min -14
_diffrn_reflns_limit_l_max 34
_diffrn_reflns_limit_l_min -34
_diffrn_reflns_number 45521
_diffrn_reflns_theta_full 27.48
_diffrn_reflns_theta_max 27.48
_diffrn_reflns_theta_min 3.02
_exptl_absorpt_coefficient_mu 9.102
_exptl_absorpt_correction_T_max 1.0000
_exptl_absorpt_correction_T_min 0.4459
_exptl_absorpt_correction_type numerical
_exptl_absorpt_process_details 'NUMABS (T.Higashi, 1999)'
_exptl_crystal_colour colorless
_exptl_crystal_density_diffrn 1.859
_exptl_crystal_density_meas ?
_exptl_crystal_density_method 'not measured'
_exptl_crystal_description platelet
_exptl_crystal_F_000 2880
_exptl_crystal_size_max 0.150
_exptl_crystal_size_mid 0.150
_exptl_crystal_size_min 0.020
_refine_diff_density_max 3.080
_refine_diff_density_min -2.191
_refine_diff_density_rms 0.234
_refine_ls_abs_structure_details 'Flack H D (1983), Acta Cryst. A39, 876-881'
_refine_ls_abs_structure_Flack 0.698(17)
_refine_ls_extinction_method none
_refine_ls_goodness_of_fit_ref 1.048
_refine_ls_hydrogen_treatment mixed
_refine_ls_matrix_type full
_refine_ls_number_parameters 348
_refine_ls_number_reflns 12005
_refine_ls_number_restraints 1
_refine_ls_restrained_S_all 1.048
_refine_ls_R_factor_all 0.0740
_refine_ls_R_factor_gt 0.0594
_refine_ls_shift/su_max 0.001
_refine_ls_shift/su_mean 0.000
_refine_ls_structure_factor_coef Fsqd
_refine_ls_weighting_details 'calc w=1/[\s^2^(Fo^2^)+(0.0783P)^2^+0.0000P] where P=(Fo^2^+2Fc^2^)/3'
_refine_ls_weighting_scheme calc
_refine_ls_wR_factor_gt 0.1432
_refine_ls_wR_factor_ref 0.1534
_reflns_number_gt 9787
_reflns_number_total 6783
_reflns_threshold_expression >2sigma(I)
_cod_data_source_file om300429u_si_002.cif
_cod_data_source_block 2
_cod_depositor_comments
;
The following automatic conversions were performed:

'_symmetry_cell_setting' value 'Orthorhombic' changed to
'orthorhombic' according to
/home/saulius/struct/CIF-dictionaries/cif_core.dic dictionary named
'cif_core.dic' version 2.4.2 from 2011-04-26.

Automatic conversion script
Id: cif_fix_values 1891 2012-01-12 08:04:46Z andrius 

The following automatic conversions were performed:

'_exptl_crystal_density_meas' value 'not measured' was changed to '?'
- the value is perceived as not measured.

Automatic conversion script
Id: cif_fix_values 3008 2015-01-20 13:52:24Z robertas 
;
_cod_original_sg_symbol_H-M Pna21
_cod_database_code 4078801

loop_
_symmetry_equiv_pos_as_xyz
'x, y, z'
'-x, -y, z+1/2'
'x+1/2, -y+1/2, z'
'-x+1/2, y+1/2, z+1/2'

loop_
_atom_site_label
_atom_site_type_symbol
_atom_site_fract_x
_atom_site_fract_y
_atom_site_fract_z
_atom_site_U_iso_or_equiv
_atom_site_adp_type
_atom_site_occupancy
_atom_site_symmetry_multiplicity
_atom_site_calc_flag
_atom_site_refinement_flags
_atom_site_disorder_assembly
_atom_site_disorder_group
Ir1 Ir 0.48565(3) 0.09960(4) 0.27896(2) 0.03782(13) Uani 1 1 d . . .
Ir2 Ir 0.37301(3) 0.89231(5) 0.49459(2) 0.04540(16) Uani 1 1 d . . .
Ta1 Ta 0.61495(3) -0.01876(4) 0.27094(2) 0.03258(12) Uani 1 1 d . . .
Ta2 Ta 0.24097(3) 1.00110(5) 0.48493(2) 0.03779(14) Uani 1 1 d . B .
Si1 Si 0.5552(3) -0.2829(4) 0.21713(16) 0.0518(11) Uani 1 1 d . . .
Si2 Si 0.2827(3) 1.2768(4) 0.54389(18) 0.0608(12) Uani 1 1 d . B .
O1 O 0.6191(6) -0.1334(9) 0.3153(4) 0.047(2) Uani 1 1 d . A .
O2 O 0.2466(6) 1.1062(9) 0.4369(4) 0.052(3) Uani 1 1 d . . .
C1 C 0.4020(8) 0.1727(14) 0.3331(6) 0.046(3) Uani 1 1 d . . .
C2 C 0.3657(8) 0.0890(15) 0.3036(7) 0.050(4) Uani 1 1 d . . .
C3 C 0.3703(9) 0.1235(18) 0.2518(8) 0.059(5) Uani 1 1 d . . .
C4 C 0.4068(10) 0.2396(19) 0.2505(7) 0.066(5) Uani 1 1 d . . .
C5 C 0.4275(10) 0.2682(14) 0.3011(7) 0.057(4) Uani 1 1 d . . .
C6 C 0.4061(11) 0.1764(18) 0.3883(6) 0.063(4) Uani 1 1 d . . .
H6A H 0.4546 0.2094 0.3985 0.05(4) Uiso 1 1 calc R . .
H6B H 0.4006 0.0947 0.4016 0.077 Uiso 1 1 calc R . .
H6C H 0.3659 0.2276 0.4012 0.077 Uiso 1 1 calc R . .
C7 C 0.3253(9) -0.0233(14) 0.3211(8) 0.066(6) Uani 1 1 d . . .
H7A H 0.3326 -0.0883 0.2970 0.099 Uiso 1 1 calc R . .
H7B H 0.2717 -0.0061 0.3243 0.099 Uiso 1 1 calc R . .
H7C H 0.3453 -0.0481 0.3533 0.099 Uiso 1 1 calc R . .
C8 C 0.3359(11) 0.053(2) 0.2082(8) 0.082(6) Uani 1 1 d . . .
H8A H 0.3316 -0.0326 0.2173 0.124 Uiso 1 1 calc R . .
H8B H 0.3682 0.0606 0.1790 0.124 Uiso 1 1 calc R . .
H8C H 0.2862 0.0849 0.2007 0.124 Uiso 1 1 calc R . .
C9 C 0.4202(13) 0.318(2) 0.2065(7) 0.091(8) Uani 1 1 d . . .
H9A H 0.4704 0.3532 0.2086 0.07(6) Uiso 1 1 calc R . .
H9B H 0.3829 0.3830 0.2058 0.111 Uiso 1 1 calc R . .
H9C H 0.4160 0.2701 0.1762 0.111 Uiso 1 1 calc R . .
C10 C 0.4621(12) 0.3849(16) 0.3179(8) 0.074(6) Uani 1 1 d . . .
H10A H 0.4842 0.4264 0.2894 0.111 Uiso 1 1 calc R . .
H10B H 0.5010 0.3683 0.3424 0.111 Uiso 1 1 calc R . .
H10C H 0.4234 0.4361 0.3327 0.06(5) Uiso 1 1 calc R . .
C11 C 0.7425(13) -0.0094(16) 0.2363(7) 0.020(8) Uiso 0.59(4) 1 d P A 1
C12 C 0.7500(14) -0.009(4) 0.2886(9) 0.038(11) Uiso 0.59(4) 1 d P A 1
C13 C 0.7199(17) 0.087(3) 0.3069(11) 0.051(7) Uiso 0.59(4) 1 d P A 1
C14 C 0.6975(14) 0.157(2) 0.2704(13) 0.047(6) Uiso 0.59(4) 1 d P A 1
C15 C 0.7057(18) 0.104(3) 0.2238(14) 0.048(8) Uiso 0.59(4) 1 d P A 1
C16 C 0.776(2) -0.101(3) 0.1967(16) 0.065(10) Uiso 0.59(4) 1 d P A 1
C17 C 0.7880(17) -0.116(3) 0.3173(11) 0.051(7) Uiso 0.59(4) 1 d P A 1
C18 C 0.7164(18) 0.125(3) 0.3629(12) 0.055(8) Uiso 0.59(4) 1 d P A 1
C19 C 0.6637(14) 0.291(2) 0.2700(11) 0.046(6) Uiso 0.59(4) 1 d P A 1
C20 C 0.6907(19) 0.148(3) 0.1723(13) 0.064(8) Uiso 0.59(4) 1 d P A 1
C11A C 0.7478(10) -0.0095(15) 0.2364(6) 0.08(4) Uiso 0.41(4) 1 d PG A 2
C12A C 0.7483(10) 0.0095(18) 0.2886(6) 0.07(4) Uiso 0.41(4) 1 d PG A 2
C13A C 0.7120(9) 0.1214(17) 0.2984(6) 0.044(10) Uiso 0.41(4) 1 d PG A 2
C14A C 0.6891(8) 0.1717(13) 0.2522(7) 0.020(7) Uiso 0.41(4) 1 d PG A 2
C15A C 0.7112(9) 0.0908(14) 0.2139(6) 0.027(10) Uiso 0.41(4) 1 d PG A 2
C16A C 0.7805(15) -0.117(2) 0.2095(9) 0.031(9) Uiso 0.41(4) 1 d PG A 2
C17A C 0.7816(16) -0.075(3) 0.3270(9) 0.048(10) Uiso 0.41(4) 1 d PG A 2
C18A C 0.7000(14) 0.177(3) 0.3491(9) 0.042(9) Uiso 0.41(4) 1 d PG A 2
C19A C 0.6484(13) 0.2902(18) 0.2451(10) 0.039(9) Uiso 0.41(4) 1 d PG A 2
C20A C 0.6982(13) 0.108(2) 0.1589(8) 0.035(8) Uiso 0.41(4) 1 d PG A 2
C21 C 0.5914(8) -0.1297(11) 0.2047(5) 0.038(3) Uani 1 1 d . A .
H21A H 0.5545 -0.0865 0.1840 0.057 Uiso 1 1 calc R . .
H21B H 0.6381 -0.1371 0.1852 0.057 Uiso 1 1 calc R . .
C22 C 0.4750(10) -0.2872(16) 0.2597(9) 0.074(6) Uani 1 1 d . A .
H22A H 0.4465 -0.3614 0.2542 0.112 Uiso 1 1 calc R . .
H22B H 0.4427 -0.2173 0.2536 0.112 Uiso 1 1 calc R . .
H22C H 0.4930 -0.2850 0.2940 0.09(8) Uiso 1 1 calc R . .
C23 C 0.6329(12) -0.3799(18) 0.2431(9) 0.078(6) Uani 1 1 d . A .
H23A H 0.6737 -0.3852 0.2189 0.117 Uiso 1 1 calc R . .
H23B H 0.6136 -0.4608 0.2500 0.117 Uiso 1 1 calc R . .
H23C H 0.6517 -0.3440 0.2738 0.117 Uiso 1 1 calc R . .
C24 C 0.5214(7) -0.3573(9) 0.1607(4) 0.092(8) Uani 1 1 d . A .
H24A H 0.5631 -0.3682 0.1376 0.139 Uiso 1 1 calc R . .
H24B H 0.4828 -0.3073 0.1451 0.139 Uiso 1 1 calc R . .
H24C H 0.5002 -0.4360 0.1692 0.139 Uiso 1 1 calc R . .
C25 C 0.4727(3) 0.8193(5) 0.45296(19) 0.078(15) Uiso 0.728(19) 1 d PR B 3
C26 C 0.4962(3) 0.8981(5) 0.49232(19) 0.058(6) Uiso 0.728(19) 1 d PR B 3
C27 C 0.4741(3) 0.8444(4) 0.53856(19) 0.050(5) Uiso 0.728(19) 1 d PR B 3
C28 C 0.4369(2) 0.7324(4) 0.52779(19) 0.050(5) Uiso 0.728(19) 1 d PR B 3
C29 C 0.4361(3) 0.7169(4) 0.47488(19) 0.048(5) Uiso 0.728(19) 1 d PR B 3
C30 C 0.4846(3) 0.8406(5) 0.39754(19) 0.099(10) Uiso 0.728(19) 1 d PR B 3
C31 C 0.5375(3) 1.0178(6) 0.48609(19) 0.077(8) Uiso 0.728(19) 1 d PR B 3
C32 C 0.4877(3) 0.8970(4) 0.59013(19) 0.085(9) Uiso 0.728(19) 1 d PR B 3
C33 C 0.4041(3) 0.6452(5) 0.56588(19) 0.078(8) Uiso 0.728(19) 1 d PR B 3
C34 C 0.4022(2) 0.6103(4) 0.44685(19) 0.063(7) Uiso 0.728(19) 1 d PR B 3
C25A C 0.4731(3) 0.8247(5) 0.45316(19) 0.007(11) Uiso 0.272(19) 1 d PR B 4
C26A C 0.5001(3) 0.9347(5) 0.47646(19) 0.035(11) Uiso 0.272(19) 1 d PR B 4
C27A C 0.4921(3) 0.9212(5) 0.52983(19) 0.043(13) Uiso 0.272(19) 1 d PR B 4
C28A C 0.4603(3) 0.8027(4) 0.53951(19) 0.040(12) Uiso 0.272(19) 1 d PR B 4
C29A C 0.4486(3) 0.7431(4) 0.49212(19) 0.040(11) Uiso 0.272(19) 1 d PR B 4
C30A C 0.4710(3) 0.7990(5) 0.39685(19) 0.020(8) Uiso 0.272(19) 1 d PR B 4
C31A C 0.5315(3) 1.0465(6) 0.44928(19) 0.063(17) Uiso 0.272(19) 1 d PR B 4
C32A C 0.5137(3) 1.0160(5) 0.56934(19) 0.08(2) Uiso 0.272(19) 1 d PR B 4
C33A C 0.4422(3) 0.7496(5) 0.59111(19) 0.040(12) Uiso 0.272(19) 1 d PR B 4
C34A C 0.4158(2) 0.6154(4) 0.48451(19) 0.051(14) Uiso 0.272(19) 1 d PR B 4
C35 C 0.1047(3) 0.9849(5) 0.48931(19) 0.051(6) Uiso 0.63(2) 1 d PR B 5
C36 C 0.1289(3) 0.9258(5) 0.44551(19) 0.078(12) Uiso 0.63(2) 1 d PR B 5
C37 C 0.1664(3) 0.8184(5) 0.45955(19) 0.035(7) Uiso 0.63(2) 1 d PR B 5
C38 C 0.1653(3) 0.8110(5) 0.51202(19) 0.040(5) Uiso 0.63(2) 1 d PR B 5
C39 C 0.1273(3) 0.9139(5) 0.53042(19) 0.045(6) Uiso 0.63(2) 1 d PR B 5
C40 C 0.0625(3) 1.1024(5) 0.49175(19) 0.078(10) Uiso 0.63(2) 1 d PR B 5
C41 C 0.1169(2) 0.9697(4) 0.39321(19) 0.100(13) Uiso 0.63(2) 1 d PR B 5
C42 C 0.2012(3) 0.7279(5) 0.42479(19) 0.066(8) Uiso 0.63(2) 1 d PR B 5
C43 C 0.1989(3) 0.7112(6) 0.54283(19) 0.057(7) Uiso 0.63(2) 1 d PR B 5
C44 C 0.1132(3) 0.9427(5) 0.58422(19) 0.073(9) Uiso 0.63(2) 1 d PR B 5
C35A C 0.1056(3) 1.0137(5) 0.47298(19) 0.050(11) Uiso 0.37(2) 1 d PR B 6
C36A C 0.1303(2) 0.9270(5) 0.43721(19) 0.022(8) Uiso 0.37(2) 1 d PR B 6
C37A C 0.1564(3) 0.8229(5) 0.46341(19) 0.08(2) Uiso 0.37(2) 1 d PR B 6
C38A C 0.1478(3) 0.8452(5) 0.51538(19) 0.049(10) Uiso 0.37(2) 1 d PR B 6
C39A C 0.1164(3) 0.9631(5) 0.52129(19) 0.039(9) Uiso 0.37(2) 1 d PR B 6
C40A C 0.0735(2) 1.1378(5) 0.46164(19) 0.054(11) Uiso 0.37(2) 1 d PR B 6
C41A C 0.1290(2) 0.9427(4) 0.38117(19) 0.037(8) Uiso 0.37(2) 1 d PR B 6
C42A C 0.1877(3) 0.7085(5) 0.44012(19) 0.056(12) Uiso 0.37(2) 1 d PR B 6
C43A C 0.1684(3) 0.7588(6) 0.55702(19) 0.070(14) Uiso 0.37(2) 1 d PR B 6
C44A C 0.0978(3) 1.0241(5) 0.57032(19) 0.10(2) Uiso 0.37(2) 1 d PR B 6
C45 C 0.2400(2) 1.1270(4) 0.54953(19) 0.052(4) Uani 1 1 d R . .
H45A H 0.1871 1.1389 0.5593 0.079 Uiso 1 1 calc R . .
H45B H 0.2649 1.0853 0.5774 0.05(4) Uiso 1 1 calc R . .
C46 C 0.3823(12) 1.2691(19) 0.5324(9) 0.085(7) Uani 1 1 d . . .
H46A H 0.4024 1.3508 0.5288 0.128 Uiso 1 1 calc R B .
H46B H 0.3915 1.2236 0.5018 0.128 Uiso 1 1 calc R . .
H46C H 0.4071 1.2287 0.5602 0.128 Uiso 1 1 calc R . .
C47 C 0.2412(16) 1.3645(15) 0.4927(10) 0.107(10) Uani 1 1 d . . .
H47A H 0.1867 1.3555 0.4933 0.160 Uiso 1 1 calc R B .
H47B H 0.2607 1.3348 0.4610 0.160 Uiso 1 1 calc R . .
H47C H 0.2543 1.4497 0.4966 0.160 Uiso 1 1 calc R . .
C48 C 0.2693(14) 1.3619(18) 0.6041(9) 0.084(6) Uani 1 1 d . . .
H48A H 0.2160 1.3634 0.6127 0.125 Uiso 1 1 calc R B .
H48B H 0.2876 1.4446 0.6002 0.125 Uiso 1 1 calc R . .
H48C H 0.2973 1.3217 0.6306 0.125 Uiso 1 1 calc R . .

loop_
_atom_site_aniso_label
_atom_site_aniso_U_11
_atom_site_aniso_U_22
_atom_site_aniso_U_33
_atom_site_aniso_U_23
_atom_site_aniso_U_13
_atom_site_aniso_U_12
Ir1 0.0321(2) 0.0317(2) 0.0496(3) 0.0041(2) 0.0006(2) 0.00152(18)
Ir2 0.0367(3) 0.0561(4) 0.0434(3) 0.0086(2) 0.0061(3) 0.0109(2)
Ta1 0.0289(2) 0.0300(2) 0.0388(3) 0.0007(2) -0.0021(2) -0.00264(17)
Ta2 0.0300(3) 0.0406(3) 0.0428(3) -0.0016(2) 0.0042(2) 0.0012(2)
Si1 0.060(3) 0.036(2) 0.060(3) -0.0075(17) 0.014(2) -0.0176(19)
Si2 0.076(3) 0.048(3) 0.058(3) -0.003(2) -0.010(2) 0.001(2)
O1 0.039(5) 0.041(6) 0.061(7) -0.002(5) -0.009(5) 0.003(4)
O2 0.047(6) 0.049(7) 0.062(7) 0.013(5) -0.004(5) -0.001(5)
C1 0.044(8) 0.042(8) 0.052(8) 0.005(6) 0.000(7) -0.002(6)
C2 0.022(6) 0.055(10) 0.072(11) 0.009(7) 0.006(7) -0.004(6)
C3 0.027(8) 0.077(13) 0.074(12) 0.001(9) -0.008(7) 0.017(7)
C4 0.047(9) 0.084(14) 0.065(11) 0.030(9) 0.012(8) 0.027(9)
C5 0.056(10) 0.034(8) 0.082(11) 0.008(7) 0.013(8) 0.020(7)
C6 0.059(10) 0.079(13) 0.053(10) 0.003(8) -0.004(8) -0.007(9)
C7 0.030(7) 0.027(8) 0.142(19) 0.014(9) -0.001(9) -0.002(6)
C8 0.054(11) 0.131(19) 0.063(12) -0.018(11) -0.016(10) 0.026(12)
C9 0.085(16) 0.124(19) 0.063(12) 0.047(12) 0.024(11) 0.061(14)
C10 0.069(13) 0.044(11) 0.109(17) 0.007(9) 0.025(12) 0.002(9)
C21 0.053(8) 0.030(7) 0.031(6) -0.001(5) 0.002(6) -0.008(6)
C22 0.053(10) 0.042(10) 0.13(2) -0.016(10) 0.020(11) -0.015(7)
C23 0.084(16) 0.068(13) 0.082(13) -0.002(10) 0.023(12) 0.017(10)
C24 0.116(19) 0.100(17) 0.061(12) -0.014(11) 0.012(12) -0.058(15)
C45 0.050(9) 0.057(10) 0.050(9) -0.032(7) 0.009(7) -0.003(7)
C46 0.086(14) 0.065(12) 0.105(16) -0.025(11) 0.044(12) -0.027(11)
C47 0.18(3) 0.030(8) 0.108(17) 0.004(10) -0.072(18) 0.016(12)
C48 0.108(17) 0.045(11) 0.098(16) -0.019(10) 0.018(13) -0.002(11)

loop_
_atom_type_symbol
_atom_type_description
_atom_type_scat_dispersion_real
_atom_type_scat_dispersion_imag
_atom_type_scat_source
C C 0.0033 0.0016 'International Tables Vol C Tables 4.2.6.8 and 6.1.1.4'
H H 0.0000 0.0000 'International Tables Vol C Tables 4.2.6.8 and 6.1.1.4'
Ir Ir -1.4442 7.9887 'International Tables Vol C Tables 4.2.6.8 and 6.1.1.4'
O O 0.0106 0.0060 'International Tables Vol C Tables 4.2.6.8 and 6.1.1.4'
Si Si 0.0817 0.0704 'International Tables Vol C Tables 4.2.6.8 and 6.1.1.4'
Ta Ta -0.7052 6.5227 'International Tables Vol C Tables 4.2.6.8 and 6.1.1.4'

loop_
_geom_angle_atom_site_label_1
_geom_angle_atom_site_label_2
_geom_angle_atom_site_label_3
_geom_angle
C3 Ir1 C5 63.3(7)
C3 Ir1 C4 38.0(7)
C5 Ir1 C4 38.0(7)
C3 Ir1 C1 63.2(6)
C5 Ir1 C1 37.7(6)
C4 Ir1 C1 63.3(6)
C3 Ir1 C2 38.0(7)
C5 Ir1 C2 61.2(6)
C4 Ir1 C2 62.4(6)
C1 Ir1 C2 35.9(6)
C3 Ir1 Ta1 147.4(5)
C5 Ir1 Ta1 147.3(5)
C4 Ir1 Ta1 149.5(4)
C1 Ir1 Ta1 144.0(4)
C2 Ir1 Ta1 145.5(4)
C29A Ir2 C26 52.43(14)
C29A Ir2 C28A 39.05(9)
C26 Ir2 C28A 47.43(12)
C29A Ir2 C27 47.06(10)
C26 Ir2 C27 37.90(9)
C28A Ir2 C27 13.6
C29A Ir2 C25A 38.75(11)
C26 Ir2 C25A 36.63(9)
C28A Ir2 C25A 63.87(15)
C27 Ir2 C25A 62.48(14)
C29A Ir2 C25 37.59(10)
C26 Ir2 C25 37.61(9)
C28A Ir2 C25 63.56(14)
C27 Ir2 C25 62.56(14)
C25A Ir2 C25 1.5
C29A Ir2 C28 25.57(6)
C26 Ir2 C28 62.33(15)
C28A Ir2 C28 24.01(5)
C27 Ir2 C28 37.09(8)
C25A Ir2 C28 62.47(14)
C25 Ir2 C28 61.54(14)
C29A Ir2 C29 14.7
C26 Ir2 C29 62.02(15)
C28A Ir2 C29 53.41(11)
C27 Ir2 C29 61.69(13)
C25A Ir2 C29 38.13(10)
C25 Ir2 C29 36.69(9)
C28 Ir2 C29 36.41(8)
C29A Ir2 C27A 63.03(14)
C26 Ir2 C27A 26.31(6)
C28A Ir2 C27A 37.02(9)
C27 Ir2 C27A 23.51(6)
C25A Ir2 C27A 61.63(13)
C25 Ir2 C27A 62.37(13)
C28 Ir2 C27A 59.79(13)
C29 Ir2 C27A 76.51(16)
C29A Ir2 C26A 62.75(16)
C26 Ir2 C26A 14.4
C28A Ir2 C26A 61.75(15)
C27 Ir2 C26A 51.70(13)
C25A Ir2 C26A 36.68(9)
C25 Ir2 C26A 38.03(9)
C28 Ir2 C26A 75.95(17)
C29 Ir2 C26A 69.68(17)
C27A Ir2 C26A 35.90(8)
C29A Ir2 Ta2 155.20(13)
C26 Ir2 Ta2 150.39(14)
C28A Ir2 Ta2 151.92(13)
C27 Ir2 Ta2 151.58(13)
C25A Ir2 Ta2 144.18(14)
C25 Ir2 Ta2 144.43(14)
C28 Ir2 Ta2 146.14(12)
C29 Ir2 Ta2 142.29(12)
C27A Ir2 Ta2 141.19(13)
C26A Ir2 Ta2 137.61(15)
O1 Ta1 C21 99.0(5)
O1 Ta1 C13 92.5(9)
C21 Ta1 C13 138.0(8)
O1 Ta1 C13A 103.0(6)
C21 Ta1 C13A 137.3(5)
C13 Ta1 C13A 11.1(9)
O1 Ta1 C14 124.0(9)
C21 Ta1 C14 123.7(8)
C13 Ta1 C14 31.5(10)
C13A Ta1 C14 21.0(7)
O1 Ta1 C12A 85.3(5)
C21 Ta1 C12A 114.5(6)
C13 Ta1 C12A 26.4(8)
C13A Ta1 C12A 33.9(3)
C14 Ta1 C12A 46.6(7)
O1 Ta1 C12 81.8(9)
C21 Ta1 C12 111.6(8)
C13 Ta1 C12 30.7(11)
C13A Ta1 C12 38.6(11)
C14 Ta1 C12 51.4(12)
C12A Ta1 C12 4.8(11)
O1 Ta1 C11 104.5(5)
C21 Ta1 C11 83.9(6)
C13 Ta1 C11 54.1(8)
C13A Ta1 C11 55.4(6)
C14 Ta1 C11 53.6(7)
C12A Ta1 C11 33.8(6)
C12 Ta1 C11 33.4(7)
O1 Ta1 C15 136.5(8)
C21 Ta1 C15 90.9(9)
C13 Ta1 C15 55.3(11)
C13A Ta1 C15 48.7(9)
C14 Ta1 C15 33.0(10)
C12A Ta1 C15 52.5(9)
C12 Ta1 C15 55.4(10)
C11 Ta1 C15 34.4(8)
O1 Ta1 C14A 135.9(5)
C21 Ta1 C14A 113.7(5)
C13 Ta1 C14A 43.4(9)
C13A Ta1 C14A 33.1(3)
C14 Ta1 C14A 12.1(7)
C12A Ta1 C14A 55.0(4)
C12 Ta1 C14A 59.5(10)
C11 Ta1 C14A 53.7(5)
C15 Ta1 C14A 25.6(9)
O1 Ta1 C11A 103.9(5)
C21 Ta1 C11A 84.5(5)
C13 Ta1 C11A 53.5(8)
C13A Ta1 C11A 54.9(4)
C14 Ta1 C11A 53.5(7)
C12A Ta1 C11A 33.0(3)
C12 Ta1 C11A 32.6(7)
C11 Ta1 C11A 0.8(6)
C15 Ta1 C11A 34.8(9)
C14A Ta1 C11A 53.8(4)
O1 Ta1 C15A 135.6(5)
C21 Ta1 C15A 84.7(5)
C13 Ta1 C15A 60.0(8)
C13A Ta1 C15A 54.2(4)
C14 Ta1 C15A 39.4(8)
C12A Ta1 C15A 54.1(4)
C12 Ta1 C15A 56.5(8)
C11 Ta1 C15A 31.5(6)
C15 Ta1 C15A 6.5(9)
C14A Ta1 C15A 32.1(2)
C11A Ta1 C15A 32.0(2)
O2 Ta2 C45 99.3(4)
O2 Ta2 C36 87.2(4)
C45 Ta2 C36 123.6(2)
O2 Ta2 C35 98.2(4)
C45 Ta2 C35 90.01(17)
C36 Ta2 C35 33.95(6)
O2 Ta2 C35A 85.5(4)
C45 Ta2 C35A 93.40(17)
C36 Ta2 C35A 30.86(6)
C35 Ta2 C35A 12.8
O2 Ta2 C39A 117.4(4)
C45 Ta2 C39A 77.82(15)
C36 Ta2 C39A 50.88(9)
C35 Ta2 C39A 21.6
C35A Ta2 C39A 33.90(7)
O2 Ta2 C36A 83.3(4)
C45 Ta2 C36A 127.0(2)
C36 Ta2 C36A 4.9
C35 Ta2 C36A 38.04(7)
C35A Ta2 C36A 33.66(6)
C39A Ta2 C36A 55.62(10)
O2 Ta2 C37 111.5(4)
C45 Ta2 C37 135.3(2)
C36 Ta2 C37 33.32(6)
C35 Ta2 C37 55.06(9)
C35A Ta2 C37 59.13(10)
C39A Ta2 C37 59.61(10)
C36A Ta2 C37 34.62(6)
O2 Ta2 C38A 137.2(4)
C45 Ta2 C38A 99.67(18)
C36 Ta2 C38A 50.46(9)
C35 Ta2 C38A 43.99(8)
C35A Ta2 C38A 55.42(10)
C39A Ta2 C38A 33.22(6)
C36A Ta2 C38A 54.79(9)
C37 Ta2 C38A 36.19(7)
O2 Ta2 C37A 112.5(4)
C45 Ta2 C37A 131.0(2)
C36 Ta2 C37A 30.96(6)
C35 Ta2 C37A 50.57(9)
C35A Ta2 C37A 55.18(10)
C39A Ta2 C37A 54.91(10)
C36A Ta2 C37A 32.90(6)
C37 Ta2 C37A 4.7
C38A Ta2 C37A 32.66(6)
O2 Ta2 C39 130.8(4)
C45 Ta2 C39 81.71(15)
C36 Ta2 C39 54.81(10)
C35 Ta2 C39 32.82(6)
C35A Ta2 C39 45.62(9)
C39A Ta2 C39 14.2
C36A Ta2 C39 59.70(10)
C37 Ta2 C39 53.67(10)
C38A Ta2 C39 21.2
C37A Ta2 C39 49.31(9)
O2 Ta2 C38 141.0(4)
C45 Ta2 C38 106.41(19)
C36 Ta2 C38 54.20(9)
C35 Ta2 C38 53.92(9)
C35A Ta2 C38 64.58(11)
C39A Ta2 C38 44.27(8)
C36A Ta2 C38 57.91(10)
C37 Ta2 C38 32.04(6)
C38A Ta2 C38 11.1
C37A Ta2 C38 29.77(5)
C39 Ta2 C38 31.82(6)
C24 Si1 C22 104.5(9)
C24 Si1 C21 112.2(7)
C22 Si1 C21 114.2(7)
C24 Si1 C23 107.1(8)
C22 Si1 C23 109.1(10)
C21 Si1 C23 109.5(9)
C46 Si2 C45 112.4(7)
C46 Si2 C47 106.9(13)
C45 Si2 C47 111.9(8)
C46 Si2 C48 107.2(11)
C45 Si2 C48 109.1(7)
C47 Si2 C48 109.2(11)
C2 C1 C5 107.3(15)
C2 C1 C6 128.0(14)
C5 C1 C6 124.2(15)
C2 C1 Ir1 72.2(9)
C5 C1 Ir1 70.4(9)
C6 C1 Ir1 128.9(12)
C1 C2 C3 110.5(14)
C1 C2 C7 126.5(16)
C3 C2 C7 123.0(17)
C1 C2 Ir1 71.8(8)
C3 C2 Ir1 69.4(9)
C7 C2 Ir1 126.2(11)
C4 C3 C2 106.5(16)
C4 C3 C8 128.0(19)
C2 C3 C8 125.3(19)
C4 C3 Ir1 72.2(9)
C2 C3 Ir1 72.6(9)
C8 C3 Ir1 124.4(12)
C3 C4 C5 106.7(15)
C3 C4 C9 128(2)
C5 C4 C9 125(2)
C3 C4 Ir1 69.9(9)
C5 C4 Ir1 70.6(9)
C9 C4 Ir1 125.3(12)
C1 C5 C4 108.8(16)
C1 C5 C10 125.6(17)
C4 C5 C10 125.2(17)
C1 C5 Ir1 71.9(9)
C4 C5 Ir1 71.5(10)
C10 C5 Ir1 127.9(13)
C12 C11 C15 106(2)
C12 C11 C16 130(3)
C15 C11 C16 124(2)
C12 C11 Ta1 73.2(13)
C15 C11 Ta1 72.9(15)
C16 C11 Ta1 125.0(17)
C13 C12 C11 110(3)
C13 C12 C17 128(3)
C11 C12 C17 122(3)
C13 C12 Ta1 72.6(17)
C11 C12 Ta1 73.4(14)
C17 C12 Ta1 119(2)
C12 C13 C14 109(3)
C12 C13 C18 128(3)
C14 C13 C18 123(3)
C12 C13 Ta1 76.8(17)
C14 C13 Ta1 75.7(17)
C18 C13 Ta1 119.2(19)
C13 C14 C15 113(2)
C13 C14 C19 132(3)
C15 C14 C19 115(3)
C13 C14 Ta1 72.7(16)
C15 C14 Ta1 74.2(16)
C19 C14 Ta1 120.7(15)
C14 C15 C11 102(2)
C14 C15 C20 133(3)
C11 C15 C20 125(3)
C14 C15 Ta1 72.7(17)
C11 C15 Ta1 72.7(14)
C20 C15 Ta1 123(2)
C15A C11A C12A 108.0
C15A C11A C16A 126.0
C12A C11A C16A 126.0
C15A C11A Ta1 76.2(5)
C12A C11A Ta1 69.5(5)
C16A C11A Ta1 120.1(5)
C13A C12A C11A 108.0
C13A C12A C17A 126.0
C11A C12A C17A 126.0
C13A C12A Ta1 72.9(5)
C11A C12A Ta1 77.4(5)
C17A C12A Ta1 115.8(5)
C14A C13A C12A 108.0
C14A C13A C18A 126.0
C12A C13A C18A 126.0
C14A C13A Ta1 77.3(5)
C12A C13A Ta1 73.3(5)
C18A C13A Ta1 115.6(5)
C13A C14A C15A 108.0
C13A C14A C19A 126.0
C15A C14A C19A 126.0
C13A C14A Ta1 69.6(5)
C15A C14A Ta1 76.5(5)
C19A C14A Ta1 119.7(5)
C11A C15A C14A 108.0
C11A C15A C20A 126.0
C14A C15A C20A 126.0
C11A C15A Ta1 71.8(5)
C14A C15A Ta1 71.5(5)
C20A C15A Ta1 122.4(5)
Si1 C21 Ta1 115.6(6)
C26 C25 C29 108.0
C26 C25 C30 126.0
C29 C25 C30 126.0
C26 C25 Ir2 69.17(12)
C29 C25 Ir2 73.71(13)
C30 C25 Ir2 122.76(13)
C25 C26 C27 108.0
C25 C26 C31 126.0
C27 C26 C31 126.0
C25 C26 Ir2 73.22(13)
C27 C26 Ir2 71.90(14)
C31 C26 Ir2 120.66(13)
C28 C27 C26 108.0
C28 C27 C32 126.0
C26 C27 C32 126.0
C28 C27 Ir2 73.98(14)
C26 C27 Ir2 70.19(15)
C32 C27 Ir2 121.54(13)
C29 C28 C27 108.0
C29 C28 C33 126.0
C27 C28 C33 126.0
C29 C28 Ir2 72.50(14)
C27 C28 Ir2 68.93(14)
C33 C28 Ir2 124.17(18)
C28 C29 C25 108.0
C28 C29 C34 126.0
C25 C29 C34 126.0
C28 C29 Ir2 71.09(14)
C25 C29 Ir2 69.60(16)
C34 C29 Ir2 124.91(13)
C26A C25A C29A 108.0
C26A C25A C30A 126.0
C29A C25A C30A 126.0
C26A C25A Ir2 76.52(12)
C29A C25A Ir2 66.84(13)
C30A C25A Ir2 122.20(12)
C25A C26A C27A 108.0
C25A C26A C31A 126.0
C27A C26A C31A 126.0
C25A C26A Ir2 66.80(12)
C27A C26A Ir2 71.45(12)
C31A C26A Ir2 127.28(12)
C26A C27A C28A 108.0
C26A C27A C32A 126.0
C28A C27A C32A 126.0
C26A C27A Ir2 72.65(13)
C28A C27A Ir2 66.21(13)
C32A C27A Ir2 126.64(12)
C29A C28A C27A 108.0
C29A C28A C33A 126.0
C27A C28A C33A 126.0
C29A C28A Ir2 67.72(13)
C27A C28A Ir2 76.77(15)
C33A C28A Ir2 121.14(17)
C28A C29A C25A 108.0
C28A C29A C34A 126.0
C25A C29A C34A 126.0
C28A C29A Ir2 73.23(13)
C25A C29A Ir2 74.40(17)
C34A C29A Ir2 118.31(15)
C36 C35 C39 108.0
C36 C35 C40 126.0
C39 C35 C40 126.0
C36 C35 Ta2 71.97(12)
C39 C35 Ta2 78.25(12)
C40 C35 Ta2 115.88(12)
C35 C36 C37 108.0
C35 C36 C41 126.0
C37 C36 C41 126.0
C35 C36 Ta2 74.08(12)
C37 C36 Ta2 77.42(13)
C41 C36 Ta2 114.75(12)
C38 C37 C36 108.0
C38 C37 C42 126.0
C36 C37 C42 126.0
C38 C37 Ta2 77.42(12)
C36 C37 Ta2 69.27(12)
C42 C37 Ta2 119.11(11)
C37 C38 C39 108.0
C37 C38 C43 126.0
C39 C38 C43 126.0
C37 C38 Ta2 70.54(11)
C39 C38 Ta2 72.29(12)
C43 C38 Ta2 122.82(11)
C38 C39 C35 108.0
C38 C39 C44 126.0
C35 C39 C44 126.0
C38 C39 Ta2 75.89(13)
C35 C39 Ta2 68.93(12)
C44 C39 Ta2 120.88(11)
C36A C35A C39A 108.0
C36A C35A C40A 126.0
C39A C35A C40A 126.0
C36A C35A Ta2 75.28(12)
C39A C35A Ta2 73.97(12)
C40A C35A Ta2 116.81(12)
C35A C36A C37A 108.0
C35A C36A C41A 126.0
C37A C36A C41A 126.0
C35A C36A Ta2 71.05(11)
C37A C36A Ta2 75.73(12)
C41A C36A Ta2 119.07(12)
C38A C37A C36A 108.0
C38A C37A C42A 126.0
C36A C37A C42A 126.0
C38A C37A Ta2 72.95(11)
C36A C37A Ta2 71.37(12)
C42A C37A Ta2 121.41(11)
C37A C38A C39A 108.0
C37A C38A C43A 126.0
C39A C38A C43A 126.0
C37A C38A Ta2 74.39(11)
C39A C38A Ta2 70.73(13)
C43A C38A Ta2 120.64(12)
C35A C39A C38A 108.0
C35A C39A C44A 126.0
C38A C39A C44A 126.0
C35A C39A Ta2 72.13(12)
C38A C39A Ta2 76.04(13)
C44A C39A Ta2 117.79(11)
Si2 C45 Ta2 119.9(3)

loop_
_geom_bond_atom_site_label_1
_geom_bond_atom_site_label_2
_geom_bond_distance
Ir1 C3 2.204(15)
Ir1 C5 2.222(15)
Ir1 C4 2.234(16)
Ir1 C1 2.242(16)
Ir1 C2 2.247(14)
Ir1 Ta1 2.6671(7)
Ir2 C29A 2.138(5)
Ir2 C26 2.204(5)
Ir2 C28A 2.213(5)
Ir2 C27 2.227(5)
Ir2 C25A 2.240(5)
Ir2 C25 2.258(5)
Ir2 C28 2.293(5)
Ir2 C29 2.312(5)
Ir2 C27A 2.354(5)
Ir2 C26A 2.370(5)
Ir2 Ta2 2.6639(8)
Ta1 O1 1.748(11)
Ta1 C21 2.211(12)
Ta1 C13 2.41(3)
Ta1 C13A 2.446(16)
Ta1 C14 2.45(2)
Ta1 C12A 2.451(18)
Ta1 C12 2.46(2)
Ta1 C11 2.47(2)
Ta1 C15 2.47(3)
Ta1 C14A 2.546(15)
Ta1 C11A 2.554(18)
Ta1 C15A 2.610(16)
Ta2 O2 1.748(11)
Ta2 C45 2.235(5)
Ta2 C36 2.417(4)
Ta2 C35 2.444(5)
Ta2 C35A 2.445(5)
Ta2 C39A 2.469(5)
Ta2 C36A 2.500(5)
Ta2 C37 2.522(5)
Ta2 C38A 2.538(5)
Ta2 C37A 2.557(5)
Ta2 C39 2.564(5)
Ta2 C38 2.611(5)
Si1 C24 1.836(6)
Si1 C22 1.839(18)
Si1 C21 1.849(13)
Si1 C23 1.89(2)
Si2 C46 1.81(2)
Si2 C45 1.836(7)
Si2 C47 1.85(2)
Si2 C48 1.90(2)
C1 C2 1.39(2)
C1 C5 1.44(2)
C1 C6 1.49(2)
C2 C3 1.45(3)
C2 C7 1.52(2)
C3 C4 1.44(3)
C3 C8 1.54(3)
C4 C5 1.45(3)
C4 C9 1.49(2)
C5 C10 1.51(3)
C11 C12 1.42(3)
C11 C15 1.46(3)
C11 C16 1.59(4)
C12 C13 1.29(5)
C12 C17 1.57(5)
C13 C14 1.32(4)
C13 C18 1.57(4)
C14 C15 1.40(4)
C14 C19 1.60(3)
C15 C20 1.50(4)
C11A C15A 1.426(8)
C11A C12A 1.426(8)
C11A C16A 1.516(9)
C12A C13A 1.426(8)
C12A C17A 1.516(9)
C13A C14A 1.426(8)
C13A C18A 1.516(9)
C14A C15A 1.426(8)
C14A C19A 1.516(9)
C15A C20A 1.516(9)
C25 C26 1.4390
C25 C29 1.4391(11)
C25 C30 1.5297
C26 C27 1.4391
C26 C31 1.5298(10)
C27 C28 1.4390
C27 C32 1.5296
C28 C29 1.4390
C28 C33 1.5296
C29 C34 1.5297
C25A C26A 1.4557
C25A C29A 1.4559(11)
C25A C30A 1.5473
C26A C27A 1.4558
C26A C31A 1.5476(13)
C27A C28A 1.4558(11)
C27A C32A 1.5473
C28A C29A 1.4557
C28A C33A 1.5474
C29A C34A 1.5475
C35 C36 1.4193
C35 C39 1.4195
C35 C40 1.5088
C36 C37 1.4194
C36 C41 1.5088
C37 C38 1.4193
C37 C42 1.5087
C38 C39 1.4193
C38 C43 1.5089
C39 C44 1.5086
C35A C36A 1.4330
C35A C39A 1.4331
C35A C40A 1.5234
C36A C37A 1.4332
C36A C41A 1.5234
C37A C38A 1.4330
C37A C42A 1.5234
C38A C39A 1.4331
C38A C43A 1.5235
C39A C44A 1.5234

loop_
_geom_torsion_atom_site_label_1
_geom_torsion_atom_site_label_2
_geom_torsion_atom_site_label_3
_geom_torsion_atom_site_label_4
_geom_torsion
C3 Ir1 C1 C2 36.2(10)
C5 Ir1 C1 C2 116.5(14)
C4 Ir1 C1 C2 79.0(11)
Ta1 Ir1 C1 C2 -119.5(9)
C3 Ir1 C1 C5 -80.2(11)
C4 Ir1 C1 C5 -37.5(11)
C2 Ir1 C1 C5 -116.5(14)
Ta1 Ir1 C1 C5 124.1(10)
C3 Ir1 C1 C6 161.1(16)
C5 Ir1 C1 C6 -118.7(19)
C4 Ir1 C1 C6 -156.2(17)
C2 Ir1 C1 C6 124.9(18)
Ta1 Ir1 C1 C6 5.4(18)
C5 C1 C2 C3 3.3(18)
C6 C1 C2 C3 175.4(16)
Ir1 C1 C2 C3 -58.8(11)
C5 C1 C2 C7 -175.9(14)
C6 C1 C2 C7 -4(3)
Ir1 C1 C2 C7 122.0(16)
C5 C1 C2 Ir1 62.1(11)
C6 C1 C2 Ir1 -125.9(17)
C3 Ir1 C2 C1 -121.1(14)
C5 Ir1 C2 C1 -38.6(9)
C4 Ir1 C2 C1 -81.9(11)
Ta1 Ir1 C2 C1 115.2(9)
C5 Ir1 C2 C3 82.5(11)
C4 Ir1 C2 C3 39.2(11)
C1 Ir1 C2 C3 121.1(14)
Ta1 Ir1 C2 C3 -123.7(10)
C3 Ir1 C2 C7 116(2)
C5 Ir1 C2 C7 -161.0(19)
C4 Ir1 C2 C7 155.7(19)
C1 Ir1 C2 C7 -122(2)
Ta1 Ir1 C2 C7 -7(2)
C1 C2 C3 C4 -4.4(19)
C7 C2 C3 C4 174.8(14)
Ir1 C2 C3 C4 -64.7(11)
C1 C2 C3 C8 -179.6(15)
C7 C2 C3 C8 0(3)
Ir1 C2 C3 C8 120.2(16)
C1 C2 C3 Ir1 60.2(11)
C7 C2 C3 Ir1 -120.5(15)
C5 Ir1 C3 C4 37.8(10)
C1 Ir1 C3 C4 80.2(11)
C2 Ir1 C3 C4 114.5(15)
Ta1 Ir1 C3 C4 -126.5(10)
C5 Ir1 C3 C2 -76.6(11)
C4 Ir1 C3 C2 -114.5(15)
C1 Ir1 C3 C2 -34.3(9)
Ta1 Ir1 C3 C2 119.0(10)
C5 Ir1 C3 C8 162(2)
C4 Ir1 C3 C8 124(2)
C1 Ir1 C3 C8 -155(2)
C2 Ir1 C3 C8 -121(2)
Ta1 Ir1 C3 C8 -2(2)
C2 C3 C4 C5 3.7(18)
C8 C3 C4 C5 178.6(16)
Ir1 C3 C4 C5 -61.3(11)
C2 C3 C4 C9 -175.4(16)
C8 C3 C4 C9 0(3)
Ir1 C3 C4 C9 119.7(18)
C2 C3 C4 Ir1 65.0(11)
C8 C3 C4 Ir1 -120.1(17)
C5 Ir1 C4 C3 -117.0(15)
C1 Ir1 C4 C3 -79.8(11)
C2 Ir1 C4 C3 -39.3(11)
Ta1 Ir1 C4 C3 121.6(11)
C3 Ir1 C4 C5 117.0(15)
C1 Ir1 C4 C5 37.2(9)
C2 Ir1 C4 C5 77.8(11)
Ta1 Ir1 C4 C5 -121.3(11)
C3 Ir1 C4 C9 -123(3)
C5 Ir1 C4 C9 120(3)
C1 Ir1 C4 C9 157(2)
C2 Ir1 C4 C9 -162(2)
Ta1 Ir1 C4 C9 -1(3)
C2 C1 C5 C4 -0.9(18)
C6 C1 C5 C4 -173.3(15)
Ir1 C1 C5 C4 62.3(11)
C2 C1 C5 C10 172.6(16)
C6 C1 C5 C10 0(3)
Ir1 C1 C5 C10 -124.1(17)
C2 C1 C5 Ir1 -63.3(11)
C6 C1 C5 Ir1 124.3(16)
C3 C4 C5 C1 -1.8(18)
C9 C4 C5 C1 177.3(16)
Ir1 C4 C5 C1 -62.6(11)
C3 C4 C5 C10 -175.4(15)
C9 C4 C5 C10 4(3)
Ir1 C4 C5 C10 123.8(17)
C3 C4 C5 Ir1 60.8(11)
C9 C4 C5 Ir1 -120.1(17)
C3 Ir1 C5 C1 80.0(11)
C4 Ir1 C5 C1 117.8(15)
C2 Ir1 C5 C1 36.8(10)
Ta1 Ir1 C5 C1 -115.6(10)
C3 Ir1 C5 C4 -37.9(11)
C1 Ir1 C5 C4 -117.8(15)
C2 Ir1 C5 C4 -81.0(11)
Ta1 Ir1 C5 C4 126.6(10)
C3 Ir1 C5 C10 -158.5(19)
C4 Ir1 C5 C10 -121(2)
C1 Ir1 C5 C10 122(2)
C2 Ir1 C5 C10 158.3(19)
Ta1 Ir1 C5 C10 6(2)
O1 Ta1 C11 C12 -48.7(19)
C21 Ta1 C11 C12 -146.5(19)
C13 Ta1 C11 C12 34(2)
C13A Ta1 C11 C12 47.2(19)
C14 Ta1 C11 C12 73(2)
C12A Ta1 C11 C12 9(2)
C15 Ta1 C11 C12 113(3)
C14A Ta1 C11 C12 88.1(19)
C11A Ta1 C11 C12 -8(43)
C15A Ta1 C11 C12 124(2)
O1 Ta1 C11 C15 -161.6(16)
C21 Ta1 C11 C15 100.6(16)
C13 Ta1 C11 C15 -79.2(18)
C13A Ta1 C11 C15 -65.7(16)
C14 Ta1 C11 C15 -39.9(16)
C12A Ta1 C11 C15 -104(2)
C12 Ta1 C11 C15 -113(3)
C14A Ta1 C11 C15 -24.8(15)
C11A Ta1 C11 C15 -121(43)
C15A Ta1 C11 C15 10.8(16)
O1 Ta1 C11 C16 78(2)
C21 Ta1 C11 C16 -20(2)
C13 Ta1 C11 C16 161(3)
C13A Ta1 C11 C16 174(2)
C14 Ta1 C11 C16 -160(3)
C12A Ta1 C11 C16 136(3)
C12 Ta1 C11 C16 127(3)
C15 Ta1 C11 C16 -120(3)
C14A Ta1 C11 C16 -145(2)
C11A Ta1 C11 C16 119(43)
C15A Ta1 C11 C16 -109(3)
C15 C11 C12 C13 2(3)
C16 C11 C12 C13 174(3)
Ta1 C11 C12 C13 -64(2)
C15 C11 C12 C17 -180(2)
C16 C11 C12 C17 -7(4)
Ta1 C11 C12 C17 114(3)
C15 C11 C12 Ta1 66.2(17)
C16 C11 C12 Ta1 -122(3)
O1 Ta1 C12 C13 -109(2)
C21 Ta1 C12 C13 154.3(18)
C13A Ta1 C12 C13 13.8(17)
C14 Ta1 C12 C13 38(2)
C12A Ta1 C12 C13 27(9)
C11 Ta1 C12 C13 118(3)
C15 Ta1 C12 C13 79(2)
C14A Ta1 C12 C13 48.7(19)
C11A Ta1 C12 C13 118(3)
C15A Ta1 C12 C13 87(2)
O1 Ta1 C12 C11 132.7(18)
C21 Ta1 C12 C11 36(2)
C13 Ta1 C12 C11 -118(3)
C13A Ta1 C12 C11 -104(2)
C14 Ta1 C12 C11 -80.4(19)
C12A Ta1 C12 C11 -91(9)
C15 Ta1 C12 C11 -39.2(16)
C14A Ta1 C12 C11 -69.3(16)
C11A Ta1 C12 C11 0.2(11)
C15A Ta1 C12 C11 -31.4(13)
O1 Ta1 C12 C17 15(2)
C21 Ta1 C12 C17 -82(2)
C13 Ta1 C12 C17 124(3)
C13A Ta1 C12 C17 138(3)
C14 Ta1 C12 C17 162(3)
C12A Ta1 C12 C17 151(10)
C11 Ta1 C12 C17 -118(3)
C15 Ta1 C12 C17 -157(3)
C14A Ta1 C12 C17 173(2)
C11A Ta1 C12 C17 -118(3)
C15A Ta1 C12 C17 -149(3)
C11 C12 C13 C14 -5(3)
C17 C12 C13 C14 177(3)
Ta1 C12 C13 C14 -70(2)
C11 C12 C13 C18 -179(3)
C17 C12 C13 C18 3(5)
Ta1 C12 C13 C18 117(3)
C11 C12 C13 Ta1 64.3(19)
C17 C12 C13 Ta1 -114(3)
O1 Ta1 C13 C12 69(2)
C21 Ta1 C13 C12 -37(3)
C13A Ta1 C13 C12 -130(5)
C14 Ta1 C13 C12 -114(3)
C12A Ta1 C13 C12 -4.9(18)
C11 Ta1 C13 C12 -36.9(17)
C15 Ta1 C13 C12 -79(2)
C14A Ta1 C13 C12 -110(2)
C11A Ta1 C13 C12 -36.2(18)
C15A Ta1 C13 C12 -74.0(19)
O1 Ta1 C13 C14 -176.6(17)
C21 Ta1 C13 C14 77(2)
C13A Ta1 C13 C14 -15(4)
C12A Ta1 C13 C14 109(3)
C12 Ta1 C13 C14 114(3)
C11 Ta1 C13 C14 77.3(17)
C15 Ta1 C13 C14 34.8(16)
C14A Ta1 C13 C14 4.6(14)
C11A Ta1 C13 C14 78.0(17)
C15A Ta1 C13 C14 40.2(15)
O1 Ta1 C13 C18 -57(2)
C21 Ta1 C13 C18 -163.0(17)
C13A Ta1 C13 C18 105(5)
C14 Ta1 C13 C18 120(3)
C12A Ta1 C13 C18 -131(4)
C12 Ta1 C13 C18 -126(3)
C11 Ta1 C13 C18 -163(3)
C15 Ta1 C13 C18 155(3)
C14A Ta1 C13 C18 125(3)
C11A Ta1 C13 C18 -162(3)
C15A Ta1 C13 C18 160(3)
C12 C13 C14 C15 6(3)
C18 C13 C14 C15 -180(3)
Ta1 C13 C14 C15 -64(2)
C12 C13 C14 C19 -174(3)
C18 C13 C14 C19 0(5)
Ta1 C13 C14 C19 116(3)
C12 C13 C14 Ta1 70(2)
C18 C13 C14 Ta1 -116(3)
O1 Ta1 C14 C13 4(2)
C21 Ta1 C14 C13 -128.4(18)
C13A Ta1 C14 C13 8.2(19)
C12A Ta1 C14 C13 -35.3(16)
C12 Ta1 C14 C13 -36.6(16)
C11 Ta1 C14 C13 -78.9(17)
C15 Ta1 C14 C13 -121(2)
C14A Ta1 C14 C13 -165(4)
C11A Ta1 C14 C13 -77.9(17)
C15A Ta1 C14 C13 -118(2)
O1 Ta1 C14 C15 124.6(18)
C21 Ta1 C14 C15 -8(2)
C13 Ta1 C14 C15 121(2)
C13A Ta1 C14 C15 129(3)
C12A Ta1 C14 C15 85.2(18)
C12 Ta1 C14 C15 84.0(18)
C11 Ta1 C14 C15 41.6(15)
C14A Ta1 C14 C15 -44(3)
C11A Ta1 C14 C15 42.6(16)
C15A Ta1 C14 C15 2.1(16)
O1 Ta1 C14 C19 -125.0(19)
C21 Ta1 C14 C19 102(2)
C13 Ta1 C14 C19 -129(3)
C13A Ta1 C14 C19 -121(3)
C12A Ta1 C14 C19 -164(3)
C12 Ta1 C14 C19 -166(3)
C11 Ta1 C14 C19 152(3)
C15 Ta1 C14 C19 110(3)
C14A Ta1 C14 C19 66(3)
C11A Ta1 C14 C19 153(3)
C15A Ta1 C14 C19 112(3)
C13 C14 C15 C11 -4(3)
C19 C14 C15 C11 176(2)
Ta1 C14 C15 C11 -67.5(16)
C13 C14 C15 C20 -178(3)
C19 C14 C15 C20 2(4)
Ta1 C14 C15 C20 119(3)
C13 C14 C15 Ta1 63(2)
C19 C14 C15 Ta1 -116.9(19)
C12 C11 C15 C14 1(3)
C16 C11 C15 C14 -171(2)
Ta1 C11 C15 C14 67.5(18)
C12 C11 C15 C20 175(3)
C16 C11 C15 C20 3(4)
Ta1 C11 C15 C20 -118(3)
C12 C11 C15 Ta1 -66.3(16)
C16 C11 C15 Ta1 121(2)
O1 Ta1 C15 C14 -83(2)
C21 Ta1 C15 C14 173.4(17)
C13 Ta1 C15 C14 -33.3(16)
C13A Ta1 C15 C14 -21.9(13)
C12A Ta1 C15 C14 -65.9(16)
C12 Ta1 C15 C14 -70.7(19)
C11 Ta1 C15 C14 -109(2)
C14A Ta1 C15 C14 19.9(16)
C11A Ta1 C15 C14 -108(2)
C15A Ta1 C15 C14 -168(9)
O1 Ta1 C15 C11 26(2)
C21 Ta1 C15 C11 -77.8(15)
C13 Ta1 C15 C11 75.5(16)
C13A Ta1 C15 C11 86.9(16)
C14 Ta1 C15 C11 109(2)
C12A Ta1 C15 C11 42.9(12)
C12 Ta1 C15 C11 38.0(15)
C14A Ta1 C15 C11 129(3)
C11A Ta1 C15 C11 1.3(11)
C15A Ta1 C15 C11 -59(7)
O1 Ta1 C15 C20 147(2)
C21 Ta1 C15 C20 43(3)
C13 Ta1 C15 C20 -163(3)
C13A Ta1 C15 C20 -152(3)
C14 Ta1 C15 C20 -130(4)
C12A Ta1 C15 C20 164(3)
C12 Ta1 C15 C20 159(3)
C11 Ta1 C15 C20 121(3)
C14A Ta1 C15 C20 -110(3)
C11A Ta1 C15 C20 122(3)
C15A Ta1 C15 C20 62(7)
O1 Ta1 C11A C15A -173.3(6)
C21 Ta1 C11A C15A 88.8(6)
C13 Ta1 C11A C15A -90.5(11)
C13A Ta1 C11A C15A -77.0(3)
C14 Ta1 C11A C15A -51.0(9)
C12A Ta1 C11A C15A -115.6(3)
C12 Ta1 C11A C15A -124(2)
C11 Ta1 C11A C15A 48(43)
C15 Ta1 C11A C15A -10.7(15)
C14A Ta1 C11A C15A -35.92(18)
O1 Ta1 C11A C12A -57.7(6)
C21 Ta1 C11A C12A -155.6(6)
C13 Ta1 C11A C12A 25.0(11)
C13A Ta1 C11A C12A 38.61(19)
C14 Ta1 C11A C12A 64.6(9)
C12 Ta1 C11A C12A -9(2)
C11 Ta1 C11A C12A 163(43)
C15 Ta1 C11A C12A 104.9(15)
C14A Ta1 C11A C12A 79.7(3)
C15A Ta1 C11A C12A 115.6(3)
O1 Ta1 C11A C16A 62.9(6)
C21 Ta1 C11A C16A -35.0(6)
C13 Ta1 C11A C16A 145.6(11)
C13A Ta1 C11A C16A 159.20(10)
C14 Ta1 C11A C16A -174.8(9)
C12A Ta1 C11A C16A 120.6(3)
C12 Ta1 C11A C16A 112(2)
C11 Ta1 C11A C16A -76(43)
C15 Ta1 C11A C16A -134.6(16)
C14A Ta1 C11A C16A -159.76(10)
C15A Ta1 C11A C16A -123.8(3)
C15A C11A C12A C13A 0.0
C16A C11A C12A C13A 180.0
Ta1 C11A C12A C13A -67.1(5)
C15A C11A C12A C17A 180.0
C16A C11A C12A C17A 0.0
Ta1 C11A C12A C17A 112.9(5)
C15A C11A C12A Ta1 67.1(5)
C16A C11A C12A Ta1 -112.9(5)
O1 Ta1 C12A C13A -121.8(6)
C21 Ta1 C12A C13A 140.4(7)
C13 Ta1 C12A C13A -16.5(19)
C14 Ta1 C12A C13A 26.3(10)
C12 Ta1 C12A C13A -166(9)
C11 Ta1 C12A C13A 113.1(11)
C15 Ta1 C12A C13A 69.5(11)
C14A Ta1 C12A C13A 37.74(16)
C11A Ta1 C12A C13A 113.6(2)
C15A Ta1 C12A C13A 77.4(2)
O1 Ta1 C12A C11A 124.6(6)
C21 Ta1 C12A C11A 26.8(6)
C13 Ta1 C12A C11A -130.1(19)
C13A Ta1 C12A C11A -113.6(2)
C14 Ta1 C12A C11A -87.3(10)
C12 Ta1 C12A C11A 81(9)
C11 Ta1 C12A C11A -0.4(11)
C15 Ta1 C12A C11A -44.0(11)
C14A Ta1 C12A C11A -75.8(2)
C15A Ta1 C12A C11A -36.19(15)
O1 Ta1 C12A C17A 0.4(6)
C21 Ta1 C12A C17A -97.3(6)
C13 Ta1 C12A C17A 105.8(19)
C13A Ta1 C12A C17A 122.3(2)
C14 Ta1 C12A C17A 148.6(10)
C12 Ta1 C12A C17A -43(9)
C11 Ta1 C12A C17A -124.6(11)
C15 Ta1 C12A C17A -168.2(11)
C14A Ta1 C12A C17A 160.02(9)
C11A Ta1 C12A C17A -124.1(2)
C15A Ta1 C12A C17A -160.33(9)
C11A C12A C13A C14A 0.0
C17A C12A C13A C14A 180.0
Ta1 C12A C13A C14A -70.2(5)
C11A C12A C13A C18A 180.0
C17A C12A C13A C18A 0.0
Ta1 C12A C13A C18A 109.8(5)
C11A C12A C13A Ta1 70.2(5)
C17A C12A C13A Ta1 -109.8(5)
O1 Ta1 C13A C14A 173.8(5)
C21 Ta1 C13A C14A 54.7(10)
C13 Ta1 C13A C14A 155(4)
C14 Ta1 C13A C14A -3(2)
C12A Ta1 C13A C14A 113.5(2)
C12 Ta1 C13A C14A 115.4(12)
C11 Ta1 C13A C14A 75.0(7)
C15 Ta1 C13A C14A 31.8(11)
C11A Ta1 C13A C14A 75.9(2)
C15A Ta1 C13A C14A 36.28(16)
O1 Ta1 C13A C12A 60.3(6)
C21 Ta1 C13A C12A -58.7(10)
C13 Ta1 C13A C12A 41(4)
C14 Ta1 C13A C12A -116(2)
C12 Ta1 C13A C12A 1.9(13)
C11 Ta1 C13A C12A -38.5(7)
C15 Ta1 C13A C12A -81.7(11)
C14A Ta1 C13A C12A -113.5(2)
C11A Ta1 C13A C12A -37.62(16)
C15A Ta1 C13A C12A -77.2(2)
O1 Ta1 C13A C18A -62.1(5)
C21 Ta1 C13A C18A 178.8(9)
C13 Ta1 C13A C18A -81(4)
C14 Ta1 C13A C18A 121(2)
C12A Ta1 C13A C18A -122.5(2)
C12 Ta1 C13A C18A -120.5(13)
C11 Ta1 C13A C18A -160.9(8)
C15 Ta1 C13A C18A 155.9(12)
C14A Ta1 C13A C18A 124.1(2)
C11A Ta1 C13A C18A -160.07(8)
C15A Ta1 C13A C18A 160.34(8)
C12A C13A C14A C15A 0.0
C18A C13A C14A C15A 180.0
Ta1 C13A C14A C15A -67.4(5)
C12A C13A C14A C19A 180.0
C18A C13A C14A C19A 0.0
Ta1 C13A C14A C19A 112.6(5)
C12A C13A C14A Ta1 67.4(5)
C18A C13A C14A Ta1 -112.6(5)
O1 Ta1 C14A C13A -8.7(8)
C21 Ta1 C14A C13A -142.8(7)
C13 Ta1 C14A C13A -6.9(12)
C14 Ta1 C14A C13A 5(4)
C12A Ta1 C14A C13A -38.61(19)
C12 Ta1 C14A C13A -40.8(9)
C11 Ta1 C14A C13A -80.6(7)
C15 Ta1 C14A C13A -114(2)
C11A Ta1 C14A C13A -79.5(3)
C15A Ta1 C14A C13A -115.4(3)
O1 Ta1 C14A C15A 106.7(8)
C21 Ta1 C14A C15A -27.4(7)
C13 Ta1 C14A C15A 108.5(11)
C13A Ta1 C14A C15A 115.4(3)
C14 Ta1 C14A C15A 120(3)
C12A Ta1 C14A C15A 76.8(3)
C12 Ta1 C14A C15A 74.6(9)
C11 Ta1 C14A C15A 34.8(7)
C15 Ta1 C14A C15A 2(2)
C11A Ta1 C14A C15A 35.87(17)
O1 Ta1 C14A C19A -129.3(8)
C21 Ta1 C14A C19A 96.6(7)
C13 Ta1 C14A C19A -127.6(12)
C13A Ta1 C14A C19A -120.6(3)
C14 Ta1 C14A C19A -116(4)
C12A Ta1 C14A C19A -159.26(11)
C12 Ta1 C14A C19A -161.5(9)
C11 Ta1 C14A C19A 158.8(8)
C15 Ta1 C14A C19A 126(2)
C11A Ta1 C14A C19A 159.83(10)
C15A Ta1 C14A C19A 124.0(2)
C12A C11A C15A C14A 0.0
C16A C11A C15A C14A 180.0
Ta1 C11A C15A C14A 62.7(5)
C12A C11A C15A C20A 180.0
C16A C11A C15A C20A 0.0
Ta1 C11A C15A C20A -117.3(5)
C12A C11A C15A Ta1 -62.7(5)
C16A C11A C15A Ta1 117.3(5)
C13A C14A C15A C11A 0.0
C19A C14A C15A C11A 180.0
Ta1 C14A C15A C11A -62.9(5)
C13A C14A C15A C20A 180.0
C19A C14A C15A C20A 0.0
Ta1 C14A C15A C20A 117.1(5)
C13A C14A C15A Ta1 62.9(5)
C19A C14A C15A Ta1 -117.1(5)
O1 Ta1 C15A C11A 9.4(8)
C21 Ta1 C15A C11A -88.1(6)
C13 Ta1 C15A C11A 68.2(10)
C13A Ta1 C15A C11A 79.5(3)
C14 Ta1 C15A C11A 100.3(11)
C12A Ta1 C15A C11A 37.4(2)
C12 Ta1 C15A C11A 32.2(12)
C11 Ta1 C15A C11A -1.2(12)
C15 Ta1 C15A C11A 110(8)
C14A Ta1 C15A C11A 117.0(3)
O1 Ta1 C15A C14A -107.6(9)
C21 Ta1 C15A C14A 155.0(6)
C13 Ta1 C15A C14A -48.8(10)
C13A Ta1 C15A C14A -37.50(19)
C14 Ta1 C15A C14A -16.7(11)
C12A Ta1 C15A C14A -79.6(3)
C12 Ta1 C15A C14A -84.8(12)
C11 Ta1 C15A C14A -118.1(11)
C15 Ta1 C15A C14A -7(8)
C11A Ta1 C15A C14A -117.0(3)
O1 Ta1 C15A C20A 131.0(8)
C21 Ta1 C15A C20A 33.5(6)
C13 Ta1 C15A C20A -170.2(10)
C13A Ta1 C15A C20A -158.93(11)
C14 Ta1 C15A C20A -138.1(11)
C12A Ta1 C15A C20A 158.96(12)
C12 Ta1 C15A C20A 153.8(12)
C11 Ta1 C15A C20A 120.4(12)
C15 Ta1 C15A C20A -128(8)
C14A Ta1 C15A C20A -121.4(3)
C11A Ta1 C15A C20A 121.6(3)
C24 Si1 C21 Ta1 169.5(6)
C22 Si1 C21 Ta1 50.9(12)
C23 Si1 C21 Ta1 -71.7(11)
O1 Ta1 C21 Si1 18.3(9)
C13 Ta1 C21 Si1 122.3(14)
C13A Ta1 C21 Si1 138.8(9)
C14 Ta1 C21 Si1 160.1(9)
C12A Ta1 C21 Si1 107.2(8)
C12 Ta1 C21 Si1 103.0(12)
C11 Ta1 C21 Si1 122.1(9)
C15 Ta1 C21 Si1 155.8(10)
C14A Ta1 C21 Si1 167.9(7)
C11A Ta1 C21 Si1 121.5(8)
C15A Ta1 C21 Si1 153.7(8)
C29A Ir2 C25 C26 -92.76(8)
C28A Ir2 C25 C26 -53.66(8)
C27 Ir2 C25 C26 -38.48(6)
C25A Ir2 C25 C26 48.0
C28 Ir2 C25 C26 -80.68(8)
C29 Ir2 C25 C26 -117.10(7)
C27A Ir2 C25 C26 -11.9
C26A Ir2 C25 C26 23.5
Ta2 Ir2 C25 C26 129.3(2)
C29A Ir2 C25 C29 24.3
C26 Ir2 C25 C29 117.10(7)
C28A Ir2 C25 C29 63.45(9)
C27 Ir2 C25 C29 78.62(9)
C25A Ir2 C25 C29 165.08(9)
C28 Ir2 C25 C29 36.43(6)
C27A Ir2 C25 C29 105.19(9)
C26A Ir2 C25 C29 140.61(7)
Ta2 Ir2 C25 C29 -113.55(19)
C29A Ir2 C25 C30 147.04(5)
C26 Ir2 C25 C30 -120.20(8)
C28A Ir2 C25 C30 -173.9
C27 Ir2 C25 C30 -158.7
C25A Ir2 C25 C30 -72.22(11)
C28 Ir2 C25 C30 159.1
C29 Ir2 C25 C30 122.70(9)
C27A Ir2 C25 C30 -132.12(7)
C26A Ir2 C25 C30 -96.69(10)
Ta2 Ir2 C25 C30 9.1(2)
C29 C25 C26 C27 0.0
C30 C25 C26 C27 180.0
Ir2 C25 C26 C27 63.95(14)
C29 C25 C26 C31 180.0
C30 C25 C26 C31 0.0
Ir2 C25 C26 C31 -116.05(14)
C29 C25 C26 Ir2 -63.95(14)
C30 C25 C26 Ir2 116.05(14)
C29A Ir2 C26 C25 50.25(6)
C28A Ir2 C26 C25 101.65(8)
C27 Ir2 C26 C25 115.98(8)
C25A Ir2 C26 C25 -1.9
C28 Ir2 C26 C25 78.41(7)
C29 Ir2 C26 C25 37.03(5)
C27A Ir2 C26 C25 155.62(6)
C26A Ir2 C26 C25 -82.31(5)
Ta2 Ir2 C26 C25 -114.4(3)
C29A Ir2 C26 C27 -65.73(9)
C28A Ir2 C26 C27 -14.3
C25A Ir2 C26 C27 -117.83(8)
C25 Ir2 C26 C27 -115.98(8)
C28 Ir2 C26 C27 -37.57(6)
C29 Ir2 C26 C27 -78.95(10)
C27A Ir2 C26 C27 39.6
C26A Ir2 C26 C27 161.7
Ta2 Ir2 C26 C27 129.6(3)
C29A Ir2 C26 C31 172.6
C28A Ir2 C26 C31 -136.01(7)
C27 Ir2 C26 C31 -121.68(9)
C25A Ir2 C26 C31 120.49(7)
C25 Ir2 C26 C31 122.34(7)
C28 Ir2 C26 C31 -159.3
C29 Ir2 C26 C31 159.4
C27A Ir2 C26 C31 -82.04(10)
C26A Ir2 C26 C31 40.03(7)
Ta2 Ir2 C26 C31 7.9(3)
C25 C26 C27 C28 0.0
C31 C26 C27 C28 -180.0
Ir2 C26 C27 C28 64.82(13)
C25 C26 C27 C32 180.0
C31 C26 C27 C32 0.0
Ir2 C26 C27 C32 -115.18(13)
C25 C26 C27 Ir2 -64.82(13)
C31 C26 C27 Ir2 115.19(13)
C29A Ir2 C27 C28 -35.7
C26 Ir2 C27 C28 -116.44(9)
C28A Ir2 C27 C28 12.5
C25A Ir2 C27 C28 -79.93(8)
C25 Ir2 C27 C28 -78.26(8)
C29 Ir2 C27 C28 -36.55(5)
C27A Ir2 C27 C28 -161.6
C26A Ir2 C27 C28 -122.13(9)
Ta2 Ir2 C27 C28 116.7(3)
C29A Ir2 C27 C26 80.76(10)
C28A Ir2 C27 C26 128.96(7)
C25A Ir2 C27 C26 36.51(6)
C25 Ir2 C27 C26 38.18(6)
C28 Ir2 C27 C26 116.44(9)
C29 Ir2 C27 C26 79.89(11)
C27A Ir2 C27 C26 -45.1
C26A Ir2 C27 C26 -5.7
Ta2 Ir2 C27 C26 -126.9(3)
C29A Ir2 C27 C32 -158.4
C26 Ir2 C27 C32 120.79(9)
C28A Ir2 C27 C32 -110.25(8)
C25A Ir2 C27 C32 157.3
C25 Ir2 C27 C32 159.0
C28 Ir2 C27 C32 -122.77(6)
C29 Ir2 C27 C32 -159.3
C27A Ir2 C27 C32 75.65(8)
C26A Ir2 C27 C32 115.11(10)
Ta2 Ir2 C27 C32 -6.1(3)
C26 C27 C28 C29 0.0
C32 C27 C28 C29 180.0
Ir2 C27 C28 C29 62.35(16)
C26 C27 C28 C33 180.0
C32 C27 C28 C33 0.0
Ir2 C27 C28 C33 -117.65(17)
C26 C27 C28 Ir2 -62.35(16)
C32 C27 C28 Ir2 117.65(16)
C29A Ir2 C28 C29 -19.5
C26 Ir2 C28 C29 -79.55(9)
C28A Ir2 C28 C29 -125.12(8)
C27 Ir2 C28 C29 -117.95(8)
C25A Ir2 C28 C29 -38.01(5)
C25 Ir2 C28 C29 -36.7
C27A Ir2 C28 C29 -109.56(10)
C26A Ir2 C28 C29 -74.71(10)
Ta2 Ir2 C28 C29 111.8(2)
C29A Ir2 C28 C27 98.45(8)
C26 Ir2 C28 C27 38.4
C28A Ir2 C28 C27 -7.2
C25A Ir2 C28 C27 79.93(8)
C25 Ir2 C28 C27 81.24(8)
C29 Ir2 C28 C27 117.95(8)
C27A Ir2 C28 C27 8.4
C26A Ir2 C28 C27 43.24(6)
Ta2 Ir2 C28 C27 -130.3(2)
C29A Ir2 C28 C33 -141.55(6)
C26 Ir2 C28 C33 158.4
C28A Ir2 C28 C33 112.82(7)
C27 Ir2 C28 C33 119.99(7)
C25A Ir2 C28 C33 -160.1
C25 Ir2 C28 C33 -158.8
C29 Ir2 C28 C33 -122.06(8)
C27A Ir2 C28 C33 128.38(6)
C26A Ir2 C28 C33 163.2
Ta2 Ir2 C28 C33 -10.3(3)
C27 C28 C29 C25 0.0
C33 C28 C29 C25 180.0
Ir2 C28 C29 C25 60.08(15)
C27 C28 C29 C34 180.0
C33 C28 C29 C34 0.0
Ir2 C28 C29 C34 -119.92(16)
C27 C28 C29 Ir2 -60.08(16)
C33 C28 C29 Ir2 119.92(17)
C26 C25 C29 C28 0.0
C30 C25 C29 C28 180.0
Ir2 C25 C29 C28 -61.03(13)
C26 C25 C29 C34 180.0
C30 C25 C29 C34 0.0
Ir2 C25 C29 C34 118.98(13)
C26 C25 C29 Ir2 61.03(13)
C30 C25 C29 Ir2 -118.98(13)
C29A Ir2 C29 C28 34.7
C26 Ir2 C29 C28 80.46(9)
C28A Ir2 C29 C28 24.5
C27 Ir2 C29 C28 37.24(5)
C25A Ir2 C29 C28 117.80(8)
C25 Ir2 C29 C28 118.42(8)
C27A Ir2 C29 C28 56.87(8)
C26A Ir2 C29 C28 93.78(10)
Ta2 Ir2 C29 C28 -122.25(19)
C29A Ir2 C29 C25 -83.72(8)
C26 Ir2 C29 C25 -37.96(6)
C28A Ir2 C29 C25 -93.93(10)
C27 Ir2 C29 C25 -81.18(10)
C25A Ir2 C29 C25 -0.6
C28 Ir2 C29 C25 -118.42(8)
C27A Ir2 C29 C25 -61.55(9)
C26A Ir2 C29 C25 -24.6
Ta2 Ir2 C29 C25 119.3(2)
C29A Ir2 C29 C34 155.9
C26 Ir2 C29 C34 -158.3
C28A Ir2 C29 C34 145.73(5)
C27 Ir2 C29 C34 158.5
C25A Ir2 C29 C34 -120.96(8)
C25 Ir2 C29 C34 -120.34(8)
C28 Ir2 C29 C34 121.24(8)
C27A Ir2 C29 C34 178.1
C26A Ir2 C29 C34 -144.98(6)
Ta2 Ir2 C29 C34 -1.0(3)
C29A Ir2 C25A C26A -116.63(8)
C26 Ir2 C25A C26A -24.2
C28A Ir2 C25A C26A -77.06(10)
C27 Ir2 C25A C26A -61.94(9)
C25 Ir2 C25A C26A -154.7
C28 Ir2 C25A C26A -103.97(9)
C29 Ir2 C25A C26A -140.28(6)
C27A Ir2 C25A C26A -35.29(6)
Ta2 Ir2 C25A C26A 104.62(19)
C26 Ir2 C25A C29A 92.47(7)
C28A Ir2 C25A C29A 39.57(6)
C27 Ir2 C25A C29A 54.69(7)
C25 Ir2 C25A C29A -38.08(10)
C28 Ir2 C25A C29A 12.7
C29 Ir2 C25A C29A -23.7
C27A Ir2 C25A C29A 81.34(8)
C26A Ir2 C25A C29A 116.63(8)
Ta2 Ir2 C25A C29A -138.8(2)
C29A Ir2 C25A C30A 119.09(8)
C26 Ir2 C25A C30A -148.44(6)
C28A Ir2 C25A C30A 158.7
C27 Ir2 C25A C30A 173.8
C25 Ir2 C25A C30A 81.01(9)
C28 Ir2 C25A C30A 131.74(7)
C29 Ir2 C25A C30A 95.44(10)
C27A Ir2 C25A C30A -159.6
C26A Ir2 C25A C30A -124.28(8)
Ta2 Ir2 C25A C30A -19.7(2)
C29A C25A C26A C27A 0.0
C30A C25A C26A C27A 180.0
Ir2 C25A C26A C27A 59.79(14)
C29A C25A C26A C31A 180.0
C30A C25A C26A C31A 0.0
Ir2 C25A C26A C31A -120.21(13)
C29A C25A C26A Ir2 -59.79(13)
C30A C25A C26A Ir2 120.21(13)
C29A Ir2 C26A C25A 39.01(6)
C26 Ir2 C26A C25A 80.06(7)
C28A Ir2 C26A C25A 83.37(9)
C27 Ir2 C26A C25A 94.28(9)
C25 Ir2 C26A C25A 1.0
C28 Ir2 C26A C25A 62.51(8)
C29 Ir2 C26A C25A 24.9
C27A Ir2 C26A C25A 119.89(9)
Ta2 Ir2 C26A C25A -122.86(17)
C29A Ir2 C26A C27A -80.88(10)
C26 Ir2 C26A C27A -39.8
C28A Ir2 C26A C27A -36.53(5)
C27 Ir2 C26A C27A -25.6
C25A Ir2 C26A C27A -119.89(9)
C25 Ir2 C26A C27A -118.86(9)
C28 Ir2 C26A C27A -57.38(9)
C29 Ir2 C26A C27A -95.01(11)
Ta2 Ir2 C26A C27A 117.24(16)
C29A Ir2 C26A C31A 157.5
C26 Ir2 C26A C31A -161.4
C28A Ir2 C26A C31A -158.1
C27 Ir2 C26A C31A -147.20(6)
C25A Ir2 C26A C31A 118.52(8)
C25 Ir2 C26A C31A 119.55(8)
C28 Ir2 C26A C31A -179.0
C29 Ir2 C26A C31A 143.40(6)
C27A Ir2 C26A C31A -121.58(9)
Ta2 Ir2 C26A C31A -4.3(2)
C25A C26A C27A C28A 0.0
C31A C26A C27A C28A 180.0
Ir2 C26A C27A C28A 56.92(12)
C25A C26A C27A C32A 180.0
C31A C26A C27A C32A 0.0
Ir2 C26A C27A C32A -123.08(12)
C25A C26A C27A Ir2 -56.91(12)
C31A C26A C27A Ir2 123.09(13)
C29A Ir2 C27A C26A 80.03(13)
C26 Ir2 C27A C26A 21.0
C28A Ir2 C27A C26A 119.44(9)
C27 Ir2 C27A C26A 121.73(9)
C25A Ir2 C27A C26A 36.05(7)
C25 Ir2 C27A C26A 37.51(7)
C28 Ir2 C27A C26A 109.00(11)
C29 Ir2 C27A C26A 73.88(13)
Ta2 Ir2 C27A C26A -106.98(19)
C29A Ir2 C27A C28A -39.41(7)
C26 Ir2 C27A C28A -98.45(8)
C27 Ir2 C27A C28A 2.3
C25A Ir2 C27A C28A -83.39(9)
C25 Ir2 C27A C28A -81.93(9)
C28 Ir2 C27A C28A -10.4
C29 Ir2 C27A C28A -45.56(8)
C26A Ir2 C27A C28A -119.44(9)
Ta2 Ir2 C27A C28A 133.6(2)
C29A Ir2 C27A C32A -157.6
C26 Ir2 C27A C32A 143.34(8)
C28A Ir2 C27A C32A -118.21(8)
C27 Ir2 C27A C32A -115.92(8)
C25A Ir2 C27A C32A 158.4
C25 Ir2 C27A C32A 159.9
C28 Ir2 C27A C32A -128.66(7)
C29 Ir2 C27A C32A -163.8
C26A Ir2 C27A C32A 122.35(10)
Ta2 Ir2 C27A C32A 15.4(2)
C26A C27A C28A C29A 0.0
C32A C27A C28A C29A 180.0
Ir2 C27A C28A C29A 60.93(15)
C26A C27A C28A C33A 180.0
C32A C27A C28A C33A 0.0
Ir2 C27A C28A C33A -119.07(16)
C26A C27A C28A Ir2 -60.93(14)
C32A C27A C28A Ir2 119.07(15)
C26 Ir2 C28A C29A -79.53(9)
C27 Ir2 C28A C29A -119.97(7)
C25A Ir2 C28A C29A -39.27(6)
C25 Ir2 C28A C29A -37.65(5)
C28 Ir2 C28A C29A 41.3
C29 Ir2 C28A C29A 4.1
C27A Ir2 C28A C29A -116.06(8)
C26A Ir2 C28A C29A -80.64(10)
Ta2 Ir2 C28A C29A 138.6(3)
C29A Ir2 C28A C27A 116.06(8)
C26 Ir2 C28A C27A 36.5
C27 Ir2 C28A C27A -3.9
C25A Ir2 C28A C27A 76.79(7)
C25 Ir2 C28A C27A 78.41(7)
C28 Ir2 C28A C27A 157.4
C29 Ir2 C28A C27A 120.15(9)
C26A Ir2 C28A C27A 35.4
Ta2 Ir2 C28A C27A -105.3(2)
C29A Ir2 C28A C33A -119.64(9)
C26 Ir2 C28A C33A 160.8
C27 Ir2 C28A C33A 120.39(7)
C25A Ir2 C28A C33A -158.9
C25 Ir2 C28A C33A -157.3
C28 Ir2 C28A C33A -78.35(8)
C29 Ir2 C28A C33A -115.56(9)
C27A Ir2 C28A C33A 124.30(6)
C26A Ir2 C28A C33A 159.7
Ta2 Ir2 C28A C33A 19.0(3)
C27A C28A C29A C25A 0.0
C33A C28A C29A C25A 180.0
Ir2 C28A C29A C25A 66.85(17)
C27A C28A C29A C34A 180.0
C33A C28A C29A C34A 0.0
Ir2 C28A C29A C34A -113.16(18)
C27A C28A C29A Ir2 -66.85(17)
C33A C28A C29A Ir2 113.15(18)
C26A C25A C29A C28A 0.0
C30A C25A C29A C28A 180.0
Ir2 C25A C29A C28A -66.07(13)
C26A C25A C29A C34A -180.0
C30A C25A C29A C34A 0.0
Ir2 C25A C29A C34A 113.94(13)
C26A C25A C29A Ir2 66.07(13)
C30A C25A C29A Ir2 -113.93(13)
C26 Ir2 C29A C28A 66.01(6)
C27 Ir2 C29A C28A 16.1
C25A Ir2 C29A C28A 114.78(6)
C25 Ir2 C29A C28A 116.28(6)
C28 Ir2 C29A C28A -38.5
C29 Ir2 C29A C28A -166.9
C27A Ir2 C29A C28A 37.4
C26A Ir2 C29A C28A 77.87(7)
Ta2 Ir2 C29A C28A -132.1(3)
C26 Ir2 C29A C25A -48.8
C28A Ir2 C29A C25A -114.78(6)
C27 Ir2 C29A C25A -98.68(7)
C25 Ir2 C29A C25A 1.5
C28 Ir2 C29A C25A -153.3
C29 Ir2 C29A C25A 78.3
C27A Ir2 C29A C25A -77.42(7)
C26A Ir2 C29A C25A -36.9
Ta2 Ir2 C29A C25A 113.1(3)
C26 Ir2 C29A C34A -171.6
C28A Ir2 C29A C34A 122.34(6)
C27 Ir2 C29A C34A 138.4
C25A Ir2 C29A C34A -122.87(6)
C25 Ir2 C29A C34A -121.37(6)
C28 Ir2 C29A C34A 83.87(8)
C29 Ir2 C29A C34A -44.60(6)
C27A Ir2 C29A C34A 159.7
C26A Ir2 C29A C34A -159.8
Ta2 Ir2 C29A C34A -9.8(4)
O2 Ta2 C35 C36 72.5(4)
C45 Ta2 C35 C36 171.90(17)
C35A Ta2 C35 C36 66.4
C39A Ta2 C35 C36 -133.12(6)
C36A Ta2 C35 C36 4.6
C37 Ta2 C35 C36 -38.0
C38A Ta2 C35 C36 -84.11(5)
C37A Ta2 C35 C36 -40.0
C39 Ta2 C35 C36 -113.55(6)
C38 Ta2 C35 C36 -77.65(5)
O2 Ta2 C35 C39 -174.0(4)
C45 Ta2 C35 C39 -74.55(13)
C36 Ta2 C35 C39 113.55(6)
C35A Ta2 C35 C39 180.0
C39A Ta2 C35 C39 -19.6
C36A Ta2 C35 C39 118.11(6)
C37 Ta2 C35 C39 75.52(8)
C38A Ta2 C35 C39 29.4
C37A Ta2 C35 C39 73.59(7)
C38 Ta2 C35 C39 35.9
O2 Ta2 C35 C40 -49.5(4)
C45 Ta2 C35 C40 49.96(18)
C36 Ta2 C35 C40 -121.9
C35A Ta2 C35 C40 -55.50(7)
C39A Ta2 C35 C40 104.93(7)
C36A Ta2 C35 C40 -117.39(5)
C37 Ta2 C35 C40 -160.0
C38A Ta2 C35 C40 153.9
C37A Ta2 C35 C40 -161.9
C39 Ta2 C35 C40 124.50(6)
C38 Ta2 C35 C40 160.4
C39 C35 C36 C37 0.0
C40 C35 C36 C37 180.0
Ta2 C35 C36 C37 70.68(13)
C39 C35 C36 C41 180.0
C40 C35 C36 C41 0.0
Ta2 C35 C36 C41 -109.32(13)
C39 C35 C36 Ta2 -70.68(13)
C40 C35 C36 Ta2 109.32(13)
O2 Ta2 C36 C35 -109.1(4)
C45 Ta2 C36 C35 -9.7(2)
C35A Ta2 C36 C35 -23.3
C39A Ta2 C36 C35 20.2
C36A Ta2 C36 C35 -145.0
C37 Ta2 C36 C35 113.13(6)
C38A Ta2 C36 C35 63.62(5)
C37A Ta2 C36 C35 105.4
C39 Ta2 C36 C35 37.4
C38 Ta2 C36 C35 76.78(6)
O2 Ta2 C36 C37 137.8(4)
C45 Ta2 C36 C37 -122.9(3)
C35 Ta2 C36 C37 -113.13(6)
C35A Ta2 C36 C37 -136.45(5)
C39A Ta2 C36 C37 -92.88(8)
C36A Ta2 C36 C37 101.89(7)
C38A Ta2 C36 C37 -49.51(6)
C37A Ta2 C36 C37 -7.8
C39 Ta2 C36 C37 -75.70(8)
C38 Ta2 C36 C37 -36.35(5)
O2 Ta2 C36 C41 13.7(4)
C45 Ta2 C36 C41 113.1(2)
C35 Ta2 C36 C41 122.79(5)
C35A Ta2 C36 C41 99.47(7)
C39A Ta2 C36 C41 143.0
C36A Ta2 C36 C41 -22.2
C37 Ta2 C36 C41 -124.08(7)
C38A Ta2 C36 C41 -173.6
C37A Ta2 C36 C41 -131.83(6)
C39 Ta2 C36 C41 160.2
C38 Ta2 C36 C41 -160.4
C35 C36 C37 C38 0.0
C41 C36 C37 C38 180.0
Ta2 C36 C37 C38 68.41(12)
C35 C36 C37 C42 180.0
C41 C36 C37 C42 0.0
Ta2 C36 C37 C42 -111.59(12)
C35 C36 C37 Ta2 -68.41(12)
C41 C36 C37 Ta2 111.59(12)
O2 Ta2 C37 C38 -161.2(4)
C45 Ta2 C37 C38 -31.1(3)
C36 Ta2 C37 C38 -115.03(7)
C35 Ta2 C37 C38 -76.25(8)
C35A Ta2 C37 C38 -90.72(9)
C39A Ta2 C37 C38 -51.11(6)
C36A Ta2 C37 C38 -123.48(7)
C38A Ta2 C37 C38 -18.3
C37A Ta2 C37 C38 -57.99(5)
C39 Ta2 C37 C38 -35.6
O2 Ta2 C37 C36 -46.2(4)
C45 Ta2 C37 C36 84.0(3)
C35 Ta2 C37 C36 38.8
C35A Ta2 C37 C36 24.3
C39A Ta2 C37 C36 63.92(7)
C36A Ta2 C37 C36 -8.4
C38A Ta2 C37 C36 96.69(7)
C37A Ta2 C37 C36 57.04(6)
C39 Ta2 C37 C36 79.43(7)
C38 Ta2 C37 C36 115.03(7)
O2 Ta2 C37 C42 74.4(4)
C45 Ta2 C37 C42 -155.5(2)
C36 Ta2 C37 C42 120.57(6)
C35 Ta2 C37 C42 159.4
C35A Ta2 C37 C42 144.9
C39A Ta2 C37 C42 -175.5
C36A Ta2 C37 C42 112.12(6)
C38A Ta2 C37 C42 -142.7
C37A Ta2 C37 C42 177.61(8)
C39 Ta2 C37 C42 -160.0
C38 Ta2 C37 C42 -124.40(6)
C36 C37 C38 C39 0.0
C42 C37 C38 C39 180.0
Ta2 C37 C38 C39 63.00(12)
C36 C37 C38 C43 -180.0
C42 C37 C38 C43 0.0
Ta2 C37 C38 C43 -116.99(12)
C36 C37 C38 Ta2 -63.00(13)
C42 C37 C38 Ta2 117.00(12)
O2 Ta2 C38 C37 28.5(6)
C45 Ta2 C38 C37 157.75(19)
C36 Ta2 C38 C37 37.9
C35 Ta2 C38 C37 80.12(7)
C35A Ta2 C38 C37 71.85(8)
C39A Ta2 C38 C37 105.86(7)
C36A Ta2 C38 C37 34.0
C38A Ta2 C38 C37 104.17(5)
C37A Ta2 C38 C37 8.1
C39 Ta2 C38 C37 117.18(6)
O2 Ta2 C38 C39 -88.7(6)
C45 Ta2 C38 C39 40.57(13)
C36 Ta2 C38 C39 -79.33(7)
C35 Ta2 C38 C39 -37.1
C35A Ta2 C38 C39 -45.33(6)
C39A Ta2 C38 C39 -11.3
C36A Ta2 C38 C39 -83.17(7)
C37 Ta2 C38 C39 -117.18(6)
C38A Ta2 C38 C39 -13.0
C37A Ta2 C38 C39 -109.06(5)
O2 Ta2 C38 C43 149.4(6)
C45 Ta2 C38 C43 -81.32(18)
C36 Ta2 C38 C43 158.8
C35 Ta2 C38 C43 -159.0
C35A Ta2 C38 C43 -167.2
C39A Ta2 C38 C43 -133.2
C36A Ta2 C38 C43 154.9
C37 Ta2 C38 C43 120.93(6)
C38A Ta2 C38 C43 -134.90(5)
C37A Ta2 C38 C43 129.05(6)
C39 Ta2 C38 C43 -121.89(6)
C37 C38 C39 C35 0.0
C43 C38 C39 C35 180.0
Ta2 C38 C39 C35 61.88(12)
C37 C38 C39 C44 180.0
C43 C38 C39 C44 0.0
Ta2 C38 C39 C44 -118.13(11)
C37 C38 C39 Ta2 -61.87(12)
C43 C38 C39 Ta2 118.12(11)
C36 C35 C39 C38 0.0
C40 C35 C39 C38 180.0
Ta2 C35 C39 C38 -66.43(12)
C36 C35 C39 C44 180.0
C40 C35 C39 C44 0.0
Ta2 C35 C39 C44 113.58(12)
C36 C35 C39 Ta2 66.42(12)
C40 C35 C39 Ta2 -113.57(12)
O2 Ta2 C39 C38 123.9(5)
C45 Ta2 C39 C38 -140.92(14)
C36 Ta2 C39 C38 77.21(6)
C35 Ta2 C39 C38 115.99(6)
C35A Ta2 C39 C38 115.99(7)
C39A Ta2 C39 C38 146.09(6)
C36A Ta2 C39 C38 76.98(6)
C37 Ta2 C39 C38 35.9
C38A Ta2 C39 C38 6.9
C37A Ta2 C39 C38 38.2
O2 Ta2 C39 C35 7.9(5)
C45 Ta2 C39 C35 103.09(13)
C36 Ta2 C39 C35 -38.8
C35A Ta2 C39 C35 0.0
C39A Ta2 C39 C35 30.1
C36A Ta2 C39 C35 -39.0
C37 Ta2 C39 C35 -80.13(7)
C38A Ta2 C39 C35 -109.14(6)
C37A Ta2 C39 C35 -77.75(6)
C38 Ta2 C39 C35 -115.99(6)
O2 Ta2 C39 C44 -112.4(5)
C45 Ta2 C39 C44 -17.15(18)
C36 Ta2 C39 C44 -159.0
C35 Ta2 C39 C44 -120.24(6)
C35A Ta2 C39 C44 -120.24(6)
C39A Ta2 C39 C44 -90.14(8)
C36A Ta2 C39 C44 -159.3
C37 Ta2 C39 C44 159.6
C38A Ta2 C39 C44 130.63(5)
C37A Ta2 C39 C44 162.0
C38 Ta2 C39 C44 123.77(5)
O2 Ta2 C35A C36A 84.7(4)
C45 Ta2 C35A C36A -176.22(17)
C36 Ta2 C35A C36A -7.5
C35 Ta2 C35A C36A -101.30(5)
C39A Ta2 C35A C36A -114.07(7)
C37 Ta2 C35A C36A -33.7
C38A Ta2 C35A C36A -76.80(6)
C37A Ta2 C35A C36A -36.8
C39 Ta2 C35A C36A -101.30(7)
C38 Ta2 C35A C36A -69.65(6)
O2 Ta2 C35A C39A -161.3(4)
C45 Ta2 C35A C39A -62.15(13)
C36 Ta2 C35A C39A 106.54(7)
C35 Ta2 C35A C39A 12.8
C36A Ta2 C35A C39A 114.07(7)
C37 Ta2 C35A C39A 80.38(9)
C38A Ta2 C35A C39A 37.3
C37A Ta2 C35A C39A 77.26(8)
C39 Ta2 C35A C39A 12.8
C38 Ta2 C35A C39A 44.41(5)
O2 Ta2 C35A C40A -38.6(4)
C45 Ta2 C35A C40A 60.54(18)
C36 Ta2 C35A C40A -130.8
C35 Ta2 C35A C40A 135.46(6)
C39A Ta2 C35A C40A 122.69(6)
C36A Ta2 C35A C40A -123.2
C37 Ta2 C35A C40A -156.9
C38A Ta2 C35A C40A 160.0
C37A Ta2 C35A C40A -160.0
C39 Ta2 C35A C40A 135.46(6)
C38 Ta2 C35A C40A 167.1
C39A C35A C36A C37A 0.0
C40A C35A C36A C37A 180.0
Ta2 C35A C36A C37A 67.32(13)
C39A C35A C36A C41A 180.0
C40A C35A C36A C41A 0.0
Ta2 C35A C36A C41A -112.67(13)
C39A C35A C36A Ta2 -67.32(13)
C40A C35A C36A Ta2 112.68(13)
O2 Ta2 C36A C35A -91.9(4)
C45 Ta2 C36A C35A 4.7(2)
C36 Ta2 C36A C35A 51.97(6)
C35 Ta2 C36A C35A 20.6
C39A Ta2 C36A C35A 38.11(5)
C37 Ta2 C36A C35A 123.08(7)
C38A Ta2 C36A C35A 78.84(8)
C37A Ta2 C36A C35A 115.12(6)
C39 Ta2 C36A C35A 54.26(7)
C38 Ta2 C36A C35A 91.59(8)
O2 Ta2 C36A C37A 153.0(4)
C45 Ta2 C36A C37A -110.4(3)
C36 Ta2 C36A C37A -63.14(6)
C35 Ta2 C36A C37A -94.47(6)
C35A Ta2 C36A C37A -115.12(6)
C39A Ta2 C36A C37A -77.01(7)
C37 Ta2 C36A C37A 8.0
C38A Ta2 C36A C37A -36.28(5)
C39 Ta2 C36A C37A -60.86(7)
C38 Ta2 C36A C37A -23.5
O2 Ta2 C36A C41A 29.4(4)
C45 Ta2 C36A C41A 126.1(2)
C36 Ta2 C36A C41A 173.3
C35 Ta2 C36A C41A 142.0
C35A Ta2 C36A C41A 121.34(7)
C39A Ta2 C36A C41A 159.4
C37 Ta2 C36A C41A -115.58(8)
C38A Ta2 C36A C41A -159.8
C37A Ta2 C36A C41A -123.54(7)
C39 Ta2 C36A C41A 175.6
C38 Ta2 C36A C41A -147.1
C35A C36A C37A C38A 0.0
C41A C36A C37A C38A 180.0
Ta2 C36A C37A C38A 64.22(12)
C35A C36A C37A C42A 180.0
C41A C36A C37A C42A 0.0
Ta2 C36A C37A C42A -115.78(12)
C35A C36A C37A Ta2 -64.22(12)
C41A C36A C37A Ta2 115.77(12)
O2 Ta2 C37A C38A -145.6(4)
C45 Ta2 C37A C38A -19.3(2)
C36 Ta2 C37A C38A -107.89(7)
C35 Ta2 C37A C38A -63.70(7)
C35A Ta2 C37A C38A -78.70(8)
C39A Ta2 C37A C38A -37.0
C36A Ta2 C37A C38A -116.39(7)
C37 Ta2 C37A C38A 135.72(7)
C39 Ta2 C37A C38A -20.4
C38 Ta2 C37A C38A 20.7
O2 Ta2 C37A C36A -29.2(4)
C45 Ta2 C37A C36A 97.1(3)
C36 Ta2 C37A C36A 8.5
C35 Ta2 C37A C36A 52.7
C35A Ta2 C37A C36A 37.7
C39A Ta2 C37A C36A 79.37(7)
C37 Ta2 C37A C36A -107.89(5)
C38A Ta2 C37A C36A 116.39(7)
C39 Ta2 C37A C36A 95.98(7)
C38 Ta2 C37A C36A 137.07(7)
O2 Ta2 C37A C42A 92.2(4)
C45 Ta2 C37A C42A -141.5(2)
C36 Ta2 C37A C42A 129.90(5)
C35 Ta2 C37A C42A 174.1
C35A Ta2 C37A C42A 159.1
C39A Ta2 C37A C42A -159.2
C36A Ta2 C37A C42A 121.40(6)
C37 Ta2 C37A C42A 13.51(10)
C38A Ta2 C37A C42A -122.21(7)
C39 Ta2 C37A C42A -142.6
C38 Ta2 C37A C42A -101.53(8)
C36A C37A C38A C39A 0.0
C42A C37A C38A C39A 180.0
Ta2 C37A C38A C39A 63.19(13)
C36A C37A C38A C43A 180.0
C42A C37A C38A C43A 0.0
Ta2 C37A C38A C43A -116.81(12)
C36A C37A C38A Ta2 -63.19(13)
C42A C37A C38A Ta2 116.81(13)
O2 Ta2 C38A C37A 50.1(6)
C45 Ta2 C38A C37A 165.33(17)
C36 Ta2 C38A C37A 39.4
C35 Ta2 C38A C37A 85.48(6)
C35A Ta2 C38A C37A 77.88(7)
C39A Ta2 C38A C37A 115.94(6)
C36A Ta2 C38A C37A 36.5
C37 Ta2 C38A C37A -5.6
C39 Ta2 C38A C37A 133.0
C38 Ta2 C38A C37A -66.2
O2 Ta2 C38A C39A -65.8(6)
C45 Ta2 C38A C39A 49.39(12)
C36 Ta2 C38A C39A -76.53(6)
C35 Ta2 C38A C39A -30.5
C35A Ta2 C38A C39A -38.1
C36A Ta2 C38A C39A -79.40(6)
C37 Ta2 C38A C39A -121.55(7)
C37A Ta2 C38A C39A -115.94(6)
C39 Ta2 C38A C39A 17.0
C38 Ta2 C38A C39A 177.9
O2 Ta2 C38A C43A 173.1(6)
C45 Ta2 C38A C43A -71.72(17)
C36 Ta2 C38A C43A 162.4
C35 Ta2 C38A C43A -151.6
C35A Ta2 C38A C43A -159.2
C39A Ta2 C38A C43A -121.12(6)
C36A Ta2 C38A C43A 159.5
C37 Ta2 C38A C43A 117.33(6)
C37A Ta2 C38A C43A 122.94(6)
C39 Ta2 C38A C43A -104.09(6)
C38 Ta2 C38A C43A 56.74(6)
C36A C35A C39A C38A 0.0
C40A C35A C39A C38A 180.0
Ta2 C35A C39A C38A -68.20(12)
C36A C35A C39A C44A 180.0
C40A C35A C39A C44A 0.0
Ta2 C35A C39A C44A 111.79(12)
C36A C35A C39A Ta2 68.21(12)
C40A C35A C39A Ta2 -111.79(13)
C37A C38A C39A C35A 0.0
C43A C38A C39A C35A 180.0
Ta2 C38A C39A C35A 65.59(12)
C37A C38A C39A C44A 180.0
C43A C38A C39A C44A 0.0
Ta2 C38A C39A C44A -114.41(12)
C37A C38A C39A Ta2 -65.59(12)
C43A C38A C39A Ta2 114.42(12)
O2 Ta2 C39A C35A 21.2(4)
C45 Ta2 C39A C35A 115.45(13)
C36 Ta2 C39A C35A -39.3
C35 Ta2 C39A C35A -7.6
C36A Ta2 C39A C35A -37.8
C37 Ta2 C39A C35A -78.82(7)
C38A Ta2 C39A C35A -114.51(6)
C37A Ta2 C39A C35A -78.13(7)
C39 Ta2 C39A C35A -140.0
C38 Ta2 C39A C35A -115.10(7)
O2 Ta2 C39A C38A 135.7(4)
C45 Ta2 C39A C38A -130.04(13)
C36 Ta2 C39A C38A 75.17(6)
C35 Ta2 C39A C38A 106.9
C35A Ta2 C39A C38A 114.51(6)
C36A Ta2 C39A C38A 76.68(6)
C37 Ta2 C39A C38A 35.7
C37A Ta2 C39A C38A 36.4
C39 Ta2 C39A C38A -25.5
C38 Ta2 C39A C38A -0.6
O2 Ta2 C39A C44A -100.7(4)
C45 Ta2 C39A C44A -6.42(17)
C36 Ta2 C39A C44A -161.2
C35 Ta2 C39A C44A -129.52(6)
C35A Ta2 C39A C44A -121.88(6)
C36A Ta2 C39A C44A -159.7
C37 Ta2 C39A C44A 159.3
C38A Ta2 C39A C44A 123.61(5)
C37A Ta2 C39A C44A 160.0
C39 Ta2 C39A C44A 98.10(7)
C38 Ta2 C39A C44A 123.02(5)
C46 Si2 C45 Ta2 -63.2(9)
C47 Si2 C45 Ta2 57.1(11)
C48 Si2 C45 Ta2 178.0(8)
O2 Ta2 C45 Si2 -25.7(5)
C36 Ta2 C45 Si2 -118.6(3)
C35 Ta2 C45 Si2 -124.0(3)
C35A Ta2 C45 Si2 -111.7(3)
C39A Ta2 C45 Si2 -142.0(3)
C36A Ta2 C45 Si2 -114.3(3)
C37 Ta2 C45 Si2 -159.6(2)
C38A Ta2 C45 Si2 -167.1(2)
C37A Ta2 C45 Si2 -156.7(2)
C39 Ta2 C45 Si2 -155.9(2)
C38 Ta2 C45 Si2 -176.1(2)
